data_4130159
loop_
_publ_author_name
'Liu, Yang'
'Xie, Yinjun'
'Wang, Hongli'
'Huang, Hanmin'

_publ_section_title
;
 Enantioselective Aminomethylamination of Conjugated Dienes with Aminals
 Enabled by Chiral Palladium Complex-Catalyzed C-N Bond Activation.
;
_journal_issue 13
_journal_name_full 'Journal of the American Chemical Society'
_journal_page_first 4314
_journal_page_last 4317
_journal_paper_doi 10.1021/jacs.6b00976
_journal_volume 138
_journal_year 2016
_chemical_absolute_configuration unk
_chemical_formula_moiety '2(C77 H81 O2 P2 Pd), 2(Cl O4), C H2 Cl2'
_chemical_formula_sum 'C155 H164 Cl4 O12 P4 Pd2'
_chemical_formula_weight 2697.33
_space_group_crystal_system monoclinic
_space_group_IT_number 4
_space_group_name_Hall 'P 2yb'
_space_group_name_H-M_alt 'P 1 21 1'
_atom_sites_solution_hydrogens geom
_audit_creation_date 2016-01-27
_audit_creation_method
;
Olex2 1.2
(compiled 2015.09.30 svn.r3233 for OlexSys, GUI svn.r5103)
;
_cell_angle_alpha 90
_cell_angle_beta 93.946(3)
_cell_angle_gamma 90
_cell_formula_units_Z 2
_cell_length_a 15.041(2)
_cell_length_b 20.148(3)
_cell_length_c 24.408(4)
_cell_measurement_reflns_used 9927
_cell_measurement_temperature 296(2)
_cell_measurement_theta_max 23.58
_cell_measurement_theta_min 2.31
_cell_volume 7379.2(19)
_computing_molecular_graphics 'Olex2 (Dolomanov et al., 2009)'
_computing_publication_material 'Olex2 (Dolomanov et al., 2009)'
_computing_structure_refinement 'ShelXL (Sheldrick, 2015)'
_diffrn_ambient_temperature 296.15
_diffrn_measured_fraction_theta_full 0.993
_diffrn_measured_fraction_theta_max 0.992
_diffrn_measurement_device_type 'Bruker APEX-II CCD'
_diffrn_measurement_method '\f and \w scans'
_diffrn_radiation_monochromator graphite
_diffrn_radiation_type MoK\a
_diffrn_radiation_wavelength 0.71073
_diffrn_reflns_av_R_equivalents 0.0665
_diffrn_reflns_av_unetI/netI 0.0904
_diffrn_reflns_Laue_measured_fraction_full 0.993
_diffrn_reflns_Laue_measured_fraction_max 0.992
_diffrn_reflns_limit_h_max 18
_diffrn_reflns_limit_h_min -18
_diffrn_reflns_limit_k_max 22
_diffrn_reflns_limit_k_min -24
_diffrn_reflns_limit_l_max 30
_diffrn_reflns_limit_l_min -26
_diffrn_reflns_number 40333
_diffrn_reflns_point_group_measured_fraction_full 0.809
_diffrn_reflns_point_group_measured_fraction_max 0.804
_diffrn_reflns_theta_full 25.500
_diffrn_reflns_theta_max 26.022
_diffrn_reflns_theta_min 0.836
_diffrn_standards_number 0
_exptl_absorpt_coefficient_mu 0.416
_exptl_absorpt_correction_type none
_exptl_crystal_colour 'clear dark yellow'
_exptl_crystal_colour_lustre clear
_exptl_crystal_colour_modifier dark
_exptl_crystal_colour_primary yellow
_exptl_crystal_density_diffrn 1.214
_exptl_crystal_description block
_exptl_crystal_F_000 2820
_exptl_crystal_size_max 0.28
_exptl_crystal_size_mid 0.25
_exptl_crystal_size_min 0.25
_refine_diff_density_max 0.872
_refine_diff_density_min -0.463
_refine_diff_density_rms 0.066
_refine_ls_abs_structure_details
;
 Flack x determined using 5090 quotients [(I+)-(I-)]/[(I+)+(I-)]
 (Parsons, Flack and Wagner, Acta Cryst. B69 (2013) 249-259).
;
_refine_ls_abs_structure_Flack 0.030(17)
_refine_ls_extinction_method none
_refine_ls_goodness_of_fit_ref 0.991
_refine_ls_hydrogen_treatment constr
_refine_ls_matrix_type full
_refine_ls_number_parameters 1635
_refine_ls_number_reflns 23357
_refine_ls_number_restraints 170
_refine_ls_restrained_S_all 1.008
_refine_ls_R_factor_all 0.0811
_refine_ls_R_factor_gt 0.0589
_refine_ls_shift/su_max 0.003
_refine_ls_shift/su_mean 0.000
_refine_ls_structure_factor_coef Fsqd
_refine_ls_weighting_details 'w=1/[\s^2^(Fo^2^)+(0.0893P)^2^] where P=(Fo^2^+2Fc^2^)/3'
_refine_ls_weighting_scheme calc
_refine_ls_wR_factor_gt 0.1505
_refine_ls_wR_factor_ref 0.1651
_reflns_Friedel_coverage 0.574
_reflns_Friedel_fraction_full 0.612
_reflns_Friedel_fraction_max 0.604
_reflns_number_gt 17106
_reflns_number_total 23357
_reflns_threshold_expression 'I > 2\s(I)'
_cod_data_source_file ja6b00976_si_005.cif
_cod_data_source_block 1
_cod_original_cell_volume 7379.6(19)
_cod_database_code 4130159
_platon_squeeze_void_probe_radius 1.20
_shelx_space_group_comment
;
The symmetry employed for this shelxl refinement is uniquely defined
by the following loop, which should always be used as a source of
symmetry information in preference to the above space-group names.
They are only intended as comments.
;
_shelx_estimated_absorpt_t_max 0.903
_shelx_estimated_absorpt_t_min 0.892
_olex2_refinement_description
;
1. Fixed Uiso
 At 1.2 times of:
  All C(H) groups, All C(H,H) groups, All C(H,H,H,H) groups
 At 1.5 times of:
  All C(H,H,H) groups
2. Restrained distances
 C154-C155
 1.44 with sigma of 0.02
3. Uiso/Uaniso restraints and constraints
Uanis(C122) \\sim Ueq, Uanis(C121) \\sim Ueq, Uanis(C16) \\sim Ueq, Uanis(C14)
\\sim Ueq, Uanis(C15) \\sim Ueq, Uanis(C45) \\sim Ueq, Uanis(C43) \\sim Ueq,
Uanis(C44) \\sim Ueq: with sigma of 0.01 and sigma for terminal atoms of 0.02
Uanis(O11) \\sim Ueq, Uanis(O12) \\sim Ueq, Uanis(O9) \\sim Ueq, Uanis(O10)
\\sim Ueq, Uanis(O6) \\sim Ueq, Uanis(O5) \\sim Ueq, Uanis(O8) \\sim Ueq,
Uanis(O7) \\sim Ueq: with sigma of 0.01 and sigma for terminal atoms of 0.02
Uanis(C154) \\sim Ueq: with sigma of 0.021 and sigma for terminal atoms of 0.01
Uanis(C154) \\sim Ueq, Uanis(C2AA) \\sim Ueq, Uanis(C153) \\sim Ueq,
Uanis(C155) \\sim Ueq: with sigma of 0.01 and sigma for terminal atoms of 0.02
Uanis(C77) \\sim Ueq, Uanis(C76) \\sim Ueq, Uanis(C78) \\sim Ueq: with sigma of
0.01 and sigma for terminal atoms of 0.02
Uanis(C47) \\sim Ueq: with sigma of 0.02 and sigma for terminal atoms of 0.05
Uanis(C48') \\sim Ueq, Uanis(C46) \\sim Ueq, Uanis(C46') \\sim Ueq: with sigma
of 0.01 and sigma for terminal atoms of 0.02
Uanis(C48) \\sim Ueq, Uanis(C48') \\sim Ueq: with sigma of 0.01 and sigma for
terminal atoms of 0.02
4. Others
 Fixed Sof: H47A(0.5) H47(0.5) H15A(0.65) H15B(0.65) H15C(0.35) H15D(0.35)
 H15E(0.65) H15F(0.65) H15G(0.35) H15H(0.35) C154(0.65) H154(0.65) C2AA(0.35)
 H2AA(0.35) C48'(0.5) H48A(0.5) H48B(0.5) H48C(0.5) C46'(0.5) H46A(0.5)
 H46B(0.5) H46C(0.5) C46(0.5) H46D(0.5) H46E(0.5) H46F(0.5) C48(0.5) H48D(0.5)
 H48E(0.5) H48F(0.5)
5.a Ternary CH refined with riding coordinates:
 C8(H8), C11(H11), C15(H15), C43(H43), C47(H47A), C47(H47), C49(H49), C77(H77),
  C85(H85), C88(H88), C91(H91), C120(H120), C123(H123), C126(H126), C154(H154),
 C2AA(H2AA)
5.b Secondary CH2 refined with riding coordinates:
 C76(H76A,H76B), C78(H78A,H78B), C153(H15A,H15B), C153(H15C,H15D), C155(H15E,
 H15F), C155(H15G,H15H), C156(H15I,H15J)
5.c Aromatic/amide H refined with riding coordinates:
 C4AA(H4AA), C5(H5), C18(H18), C23(H23), C24(H24), C25(H25), C26(H26),
 C29(H29), C30(H30), C31(H31), C32(H32), C34(H34), C39(H39), C41(H41), C53(H53),
  C54(H54), C55(H55), C56(H56), C57(H57), C58(H58), C59(H59), C60(H60),
 C61(H61), C63(H63), C65(H65), C66(H66), C67(H67), C68(H68), C69(H69), C75(H75),
  C74(H74), C73(H73), C72(H72), C71(H71), C81(H81), C83(H83), C95(H95),
 C100(H100), C101(H101), C102(H102), C103(H103), C106(H106), C107(H107),
 C108(H108), C109(H109), C111(H111), C116(H116), C118(H118), C130(H130),
 C131(H131), C132(H132), C133(H133), C134(H134), C136(H136), C137(H137),
 C138(H138), C139(H139), C140(H140), C141(H141), C142(H142), C143(H143),
 C144(H144), C145(H145), C147(H147), C149(H149), C150(H150), C151(H151),
 C152(H152)
5.d Fitted hexagon refined as free rotating group:
 C75(C74,C73,C72,C71,C70)
5.e Idealised Me refined as rotating group:
 C1AA(H1AA,H1AB,H1AC), C10(H10A,H10B,H10C), C12(H12A,H12B,H12C), C13(H13A,H13B,
 H13C), C14(H14A,H14B,H14C), C16(H16A,H16B,H16C), C44(H44A,H44B,H44C), C45(H45A,
 H45B,H45C), C50(H50A,H50B,H50C), C51(H51A,H51B,H51C), C86(H86A,H86B,H86C),
 C87(H87A,H87B,H87C), C89(H89A,H89B,H89C), C90(H90A,H90B,H90C), C92(H92A,H92B,
 H92C), C93(H93A,H93B,H93C), C121(H12D,H12E,H12F), C122(H12G,H12H,H12I),
 C124(H12J,H12K,H12L), C125(H12M,H12N,H12O), C127(H12P,H12Q,H12R), C128(H12S,
 H12T,H12U), C48'(H48A,H48B,H48C), C46'(H46A,H46B,H46C), C46(H46D,H46E,H46F),
 C48(H48D,H48E,H48F)
;
_shelx_shelxl_version_number 2014/7
_olex2_submission_special_instructions 'No special instructions were received'

loop_
_space_group_symop_operation_xyz
'x, y, z'
'-x, y+1/2, -z'

loop_
_atom_site_label
_atom_site_type_symbol
_atom_site_fract_x
_atom_site_fract_y
_atom_site_fract_z
_atom_site_U_iso_or_equiv
_atom_site_adp_type
_atom_site_occupancy
_atom_site_site_symmetry_order
_atom_site_calc_flag
_atom_site_refinement_flags_posn
_atom_site_refinement_flags_adp
_atom_site_refinement_flags_occupancy
_atom_site_disorder_assembly
_atom_site_disorder_group
Pd1 Pd 0.63820(6) 0.09654(3) 0.98517(2) 0.0688(2) Uani 1 1 d . . . . .
P1 P 0.59184(15) 0.16619(11) 0.91204(7) 0.0525(5) Uani 1 1 d . . . . .
P2 P 0.65039(16) 0.15487(10) 1.06704(7) 0.0518(5) Uani 1 1 d . . . . .
O1 O 0.5101(4) 0.2182(3) 0.92059(18) 0.0542(13) Uani 1 1 d . . . . .
O2 O 0.6923(3) 0.2293(2) 1.06841(18) 0.0491(12) Uani 1 1 d . . . . .
C3AA C 0.2845(6) 0.1447(5) 0.9388(4) 0.061(2) Uani 1 1 d . . . . .
C4AA C 0.2235(6) 0.1214(5) 0.8986(4) 0.070(2) Uani 1 1 d . . . . .
H4AA H 0.1981 0.0799 0.9035 0.084 Uiso 1 1 calc R . . . .
C4 C 0.1985(7) 0.1559(6) 0.8521(4) 0.079(3) Uani 1 1 d . . . . .
C5 C 0.2401(7) 0.2165(6) 0.8457(4) 0.082(3) Uani 1 1 d . . . . .
H5 H 0.2256 0.2406 0.8138 0.098 Uiso 1 1 calc R . . . .
C6 C 0.2998(7) 0.2422(5) 0.8827(4) 0.069(2) Uani 1 1 d . . . . .
C7 C 0.3259(5) 0.2057(4) 0.9317(3) 0.0547(19) Uani 1 1 d . . . . .
C8 C 0.3075(6) 0.1023(5) 0.9894(4) 0.068(2) Uani 1 1 d . . . . .
H8 H 0.3511 0.1271 1.0131 0.082 Uiso 1 1 calc R . . . .
C1AA C 0.3495(9) 0.0380(6) 0.9759(6) 0.100(4) Uani 1 1 d . . . . .
H1AA H 0.3949 0.0455 0.9508 0.150 Uiso 1 1 calc GR . . . .
H1AB H 0.3050 0.0088 0.9592 0.150 Uiso 1 1 calc GR . . . .
H1AC H 0.3756 0.0180 1.0089 0.150 Uiso 1 1 calc GR . . . .
C10 C 0.2244(9) 0.0905(9) 1.0228(5) 0.116(5) Uani 1 1 d . . . . .
H10A H 0.1921 0.1313 1.0255 0.173 Uiso 1 1 calc GR . . . .
H10B H 0.2433 0.0751 1.0589 0.173 Uiso 1 1 calc GR . . . .
H10C H 0.1866 0.0577 1.0045 0.173 Uiso 1 1 calc GR . . . .
C11 C 0.3379(11) 0.3125(7) 0.8729(5) 0.116(5) Uani 1 1 d . . . . .
H11 H 0.3857 0.3208 0.9014 0.139 Uiso 1 1 calc R . . . .
C12 C 0.3794(13) 0.3140(10) 0.8170(7) 0.167(8) Uani 1 1 d . . . . .
H12A H 0.3328 0.3136 0.7881 0.251 Uiso 1 1 calc GR . . . .
H12B H 0.4167 0.2757 0.8138 0.251 Uiso 1 1 calc GR . . . .
H12C H 0.4144 0.3535 0.8144 0.251 Uiso 1 1 calc GR . . . .
C13 C 0.2687(16) 0.3649(7) 0.8776(7) 0.160(8) Uani 1 1 d . . . . .
H13A H 0.2972 0.4067 0.8858 0.240 Uiso 1 1 calc GR . . . .
H13B H 0.2314 0.3534 0.9065 0.240 Uiso 1 1 calc GR . . . .
H13C H 0.2331 0.3682 0.8436 0.240 Uiso 1 1 calc GR . . . .
C14 C 0.0442(10) 0.1530(11) 0.8136(8) 0.165(7) Uani 1 1 d . U . . .
H14A H 0.0131 0.1217 0.8350 0.247 Uiso 1 1 calc GR . . . .
H14B H 0.0139 0.1571 0.7778 0.247 Uiso 1 1 calc GR . . . .
H14C H 0.0458 0.1954 0.8316 0.247 Uiso 1 1 calc GR . . . .
C15 C 0.1288(9) 0.1313(7) 0.8084(6) 0.103(4) Uani 1 1 d . U . . .
H15 H 0.1424 0.1653 0.7815 0.124 Uiso 1 1 calc R . . . .
C16 C 0.1545(13) 0.0792(10) 0.7767(8) 0.175(8) Uani 1 1 d . U . . .
H16A H 0.2175 0.0815 0.7730 0.263 Uiso 1 1 calc GR . . . .
H16B H 0.1234 0.0816 0.7411 0.263 Uiso 1 1 calc GR . . . .
H16C H 0.1405 0.0380 0.7940 0.263 Uiso 1 1 calc GR . . . .
C17 C 0.3868(5) 0.2371(4) 0.9748(3) 0.0483(18) Uani 1 1 d . . . . .
C18 C 0.3524(6) 0.2664(5) 1.0202(3) 0.062(2) Uani 1 1 d . . . . .
H18 H 0.2919 0.2624 1.0253 0.075 Uiso 1 1 calc R . . . .
C19 C 0.4084(6) 0.3029(5) 1.0595(3) 0.057(2) Uani 1 1 d . . . . .
C20 C 0.4982(5) 0.3120(4) 1.0506(3) 0.0515(18) Uani 1 1 d . . . . .
C21 C 0.5374(5) 0.2811(4) 1.0048(3) 0.0451(17) Uani 1 1 d . . . . .
C22 C 0.4813(5) 0.2444(4) 0.9697(3) 0.0486(18) Uani 1 1 d . . . . .
C23 C 0.3722(6) 0.3341(5) 1.1047(3) 0.068(2) Uani 1 1 d . . . . .
H23 H 0.3120 0.3284 1.1100 0.082 Uiso 1 1 calc R . . . .
C24 C 0.4219(7) 0.3718(5) 1.1403(4) 0.074(3) Uani 1 1 d . . . . .
H24 H 0.3976 0.3893 1.1712 0.089 Uiso 1 1 calc R . . . .
C25 C 0.5102(7) 0.3843(5) 1.1303(4) 0.075(3) Uani 1 1 d . . . . .
H25 H 0.5435 0.4128 1.1536 0.090 Uiso 1 1 calc R . . . .
C26 C 0.5497(6) 0.3557(5) 1.0870(3) 0.066(2) Uani 1 1 d . . . . .
H26 H 0.6090 0.3645 1.0813 0.079 Uiso 1 1 calc R . . . .
C27 C 0.6308(5) 0.2976(4) 0.9942(3) 0.0433(17) Uani 1 1 d . . . . .
C0AA C 0.6447(5) 0.3492(4) 0.9545(3) 0.0498(18) Uani 1 1 d . . . . .
C29 C 0.5775(7) 0.3795(4) 0.9232(4) 0.065(2) Uani 1 1 d . . . . .
H29 H 0.5190 0.3672 0.9281 0.078 Uiso 1 1 calc R . . . .
C30 C 0.5933(7) 0.4284(5) 0.8841(4) 0.069(2) Uani 1 1 d . . . . .
H30 H 0.5467 0.4496 0.8640 0.083 Uiso 1 1 calc R . . . .
C31 C 0.6807(8) 0.4437(5) 0.8766(4) 0.079(3) Uani 1 1 d . . . . .
H31 H 0.6924 0.4736 0.8490 0.094 Uiso 1 1 calc R . . . .
C32 C 0.7494(7) 0.4182(4) 0.9066(3) 0.064(2) Uani 1 1 d . . . . .
H32 H 0.8071 0.4317 0.9007 0.077 Uiso 1 1 calc R . . . .
C33 C 0.7346(6) 0.3696(4) 0.9486(3) 0.0529(19) Uani 1 1 d . . . . .
C34 C 0.8041(6) 0.3438(4) 0.9829(3) 0.056(2) Uani 1 1 d . . . . .
H34 H 0.8616 0.3593 0.9790 0.068 Uiso 1 1 calc R . . . .
C35 C 0.7917(5) 0.2969(4) 1.0218(3) 0.0479(17) Uani 1 1 d . . . . .
C36 C 0.7024(5) 0.2744(4) 1.0258(3) 0.0446(16) Uani 1 1 d . . . . .
C37 C 0.8694(5) 0.2776(4) 1.0615(3) 0.0538(19) Uani 1 1 d . . . . .
C38 C 0.8723(6) 0.2994(5) 1.1168(3) 0.061(2) Uani 1 1 d . . . . .
C39 C 0.9467(6) 0.2822(5) 1.1512(3) 0.071(3) Uani 1 1 d . . . . .
H39 H 0.9488 0.2968 1.1874 0.085 Uiso 1 1 calc R . . . .
C40 C 1.0151(7) 0.2461(6) 1.1356(4) 0.078(3) Uani 1 1 d . . . . .
C41 C 1.0130(6) 0.2262(5) 1.0813(4) 0.071(2) Uani 1 1 d . . . . .
H41 H 1.0608 0.2021 1.0695 0.086 Uiso 1 1 calc R . . . .
C42 C 0.9419(6) 0.2411(5) 1.0439(3) 0.060(2) Uani 1 1 d . . . . .
C43 C 0.9439(7) 0.2171(6) 0.9838(4) 0.080(3) Uani 1 1 d . U . . .
H43 H 0.8918 0.2350 0.9624 0.096 Uiso 1 1 calc R . . . .
C44 C 1.0289(9) 0.2423(10) 0.9588(5) 0.129(5) Uani 1 1 d . U . . .
H44A H 1.0417 0.2867 0.9715 0.193 Uiso 1 1 calc GR . . . .
H44B H 1.0201 0.2423 0.9195 0.193 Uiso 1 1 calc GR . . . .
H44C H 1.0780 0.2138 0.9700 0.193 Uiso 1 1 calc GR . . . .
C45 C 0.9396(12) 0.1404(7) 0.9822(6) 0.126(5) Uani 1 1 d . U . . .
H45A H 0.9349 0.1256 0.9448 0.189 Uiso 1 1 calc GR . . . .
H45B H 0.8885 0.1255 1.0003 0.189 Uiso 1 1 calc GR . . . .
H45C H 0.9927 0.1224 1.0007 0.189 Uiso 1 1 calc GR . . . .
C47 C 1.0953(8) 0.2316(8) 1.1749(4) 0.098(4) Uani 1 1 d . U . . .
H47A H 1.0704 0.2207 1.2099 0.117 Uiso 0.5 1 calc R . P A 2
H47 H 1.0814 0.2462 1.2117 0.117 Uiso 0.5 1 calc R . P B 1
C49 C 0.7981(7) 0.3381(5) 1.1399(3) 0.074(3) Uani 1 1 d . . . . .
H49 H 0.7474 0.3363 1.1125 0.089 Uiso 1 1 calc R . . . .
C50 C 0.7664(8) 0.3089(7) 1.1927(4) 0.096(4) Uani 1 1 d . . . . .
H50A H 0.8093 0.3184 1.2227 0.144 Uiso 1 1 calc GR . . . .
H50B H 0.7597 0.2617 1.1888 0.144 Uiso 1 1 calc GR . . . .
H50C H 0.7101 0.3282 1.2001 0.144 Uiso 1 1 calc GR . . . .
C51 C 0.8217(10) 0.4081(7) 1.1471(6) 0.115(4) Uani 1 1 d . . . . .
H51A H 0.8824 0.4116 1.1617 0.172 Uiso 1 1 calc GR . . . .
H51B H 0.7831 0.4283 1.1720 0.172 Uiso 1 1 calc GR . . . .
H51C H 0.8151 0.4303 1.1122 0.172 Uiso 1 1 calc GR . . . .
C52 C 0.5419(6) 0.1196(4) 0.8533(3) 0.057(2) Uani 1 1 d . . . . .
C53 C 0.6018(7) 0.0930(6) 0.8161(3) 0.071(2) Uani 1 1 d . . . . .
H53 H 0.6622 0.1031 0.8199 0.086 Uiso 1 1 calc R . . . .
C54 C 0.5677(8) 0.0516(5) 0.7741(3) 0.075(3) Uani 1 1 d . . . . .
H54 H 0.6064 0.0319 0.7508 0.090 Uiso 1 1 calc R . . . .
C55 C 0.4797(8) 0.0397(5) 0.7668(3) 0.076(3) Uani 1 1 d . . . . .
H55 H 0.4580 0.0124 0.7382 0.091 Uiso 1 1 calc R . . . .
C56 C 0.4211(8) 0.0679(6) 0.8017(4) 0.086(3) Uani 1 1 d . . . . .
H56 H 0.3604 0.0593 0.7961 0.104 Uiso 1 1 calc R . . . .
C57 C 0.4525(6) 0.1092(5) 0.8452(4) 0.067(2) Uani 1 1 d . . . . .
H57 H 0.4131 0.1289 0.8680 0.080 Uiso 1 1 calc R . . . .
C58 C 0.4118(8) 0.1180(7) 1.1307(6) 0.104(4) Uani 1 1 d . . . . .
H58 H 0.3641 0.0890 1.1242 0.125 Uiso 1 1 calc R . . . .
C59 C 0.4164(8) 0.1618(9) 1.1759(5) 0.106(4) Uani 1 1 d . . . . .
H59 H 0.3714 0.1614 1.2002 0.127 Uiso 1 1 calc R . . . .
C60 C 0.4830(10) 0.2028(8) 1.1840(4) 0.107(4) Uani 1 1 d . . . . .
H60 H 0.4828 0.2324 1.2133 0.129 Uiso 1 1 calc R . . . .
C61 C 0.5553(7) 0.2041(5) 1.1503(4) 0.069(2) Uani 1 1 d . . . . .
H61 H 0.6026 0.2333 1.1573 0.083 Uiso 1 1 calc R . . . .
C62 C 0.5538(6) 0.1597(4) 1.1055(3) 0.060(2) Uani 1 1 d . . . . .
C63 C 0.4822(7) 0.1198(5) 1.0957(4) 0.078(3) Uani 1 1 d . . . . .
H63 H 0.4794 0.0927 1.0648 0.094 Uiso 1 1 calc R . . . .
C64 C 0.6729(6) 0.2150(4) 0.8785(3) 0.056(2) Uani 1 1 d . . . . .
C65 C 0.6448(7) 0.2614(5) 0.8408(3) 0.070(2) Uani 1 1 d . . . . .
H65 H 0.5846 0.2715 0.8349 0.084 Uiso 1 1 calc R . . . .
C66 C 0.7076(10) 0.2931(7) 0.8113(4) 0.099(4) Uani 1 1 d . . . . .
H66 H 0.6882 0.3256 0.7862 0.119 Uiso 1 1 calc R . . . .
C67 C 0.7947(10) 0.2795(7) 0.8169(4) 0.095(4) Uani 1 1 d . . . . .
H67 H 0.8348 0.3024 0.7966 0.114 Uiso 1 1 calc R . . . .
C68 C 0.8241(7) 0.2299(8) 0.8541(5) 0.107(5) Uani 1 1 d . . . . .
H68 H 0.8843 0.2189 0.8579 0.129 Uiso 1 1 calc R . . . .
C69 C 0.7630(7) 0.1967(6) 0.8856(4) 0.082(3) Uani 1 1 d . . . . .
H69 H 0.7817 0.1636 0.9103 0.098 Uiso 1 1 calc R . . . .
C75 C 0.8183(5) 0.1315(4) 1.1233(4) 0.125(6) Uani 1 1 d . . . . .
H75 H 0.8414 0.1599 1.0978 0.150 Uiso 1 1 calc R . . . .
C74 C 0.8745(4) 0.1032(5) 1.1645(4) 0.140(6) Uani 1 1 d G . . . .
H74 H 0.9352 0.1127 1.1665 0.167 Uiso 1 1 calc R . . . .
C73 C 0.8401(6) 0.0607(5) 1.2026(3) 0.119(5) Uani 1 1 d G . . . .
H73 H 0.8777 0.0418 1.2301 0.142 Uiso 1 1 calc R . . . .
C72 C 0.7494(6) 0.0465(4) 1.1995(3) 0.101(4) Uani 1 1 d G . . . .
H72 H 0.7264 0.0181 1.2250 0.121 Uiso 1 1 calc R . . . .
C71 C 0.6932(4) 0.0748(4) 1.1583(3) 0.084(3) Uani 1 1 d G . . . .
H71 H 0.6326 0.0653 1.1563 0.101 Uiso 1 1 calc R . . . .
C70 C 0.7277(4) 0.1173(3) 1.1202(2) 0.060(2) Uani 1 1 d G . . . .
C76 C 0.6716(12) 0.0045(6) 1.0285(5) 0.117(4) Uani 1 1 d . U . C 1
H76A H 0.7345 -0.0056 1.0347 0.141 Uiso 1 1 calc R . . C 1
H76B H 0.6377 -0.0054 1.0600 0.141 Uiso 1 1 calc R . . C 1
C77 C 0.6341(14) -0.0116(9) 0.9804(7) 0.146(6) Uani 1 1 d . U . . .
H77 H 0.5744 -0.0309 0.9812 0.175 Uiso 1 1 calc R . . C .
C78 C 0.6549(12) 0.0114(7) 0.9299(6) 0.121(5) Uani 1 1 d . U . D 1
H78A H 0.6096 0.0058 0.9000 0.145 Uiso 1 1 calc R . . D 1
H78B H 0.7149 0.0027 0.9195 0.145 Uiso 1 1 calc R . . D 1
Pd2 Pd 0.59427(4) 0.40241(3) 0.51061(2) 0.05142(17) Uani 1 1 d . . . . .
P3 P 0.56647(13) 0.33302(10) 0.58381(7) 0.0446(4) Uani 1 1 d . . . . .
P4 P 0.59418(13) 0.34371(9) 0.42920(7) 0.0440(4) Uani 1 1 d . . . . .
O3 O 0.4860(3) 0.2799(2) 0.57461(17) 0.0454(11) Uani 1 1 d . . . . .
O4 O 0.6332(3) 0.2683(2) 0.42790(16) 0.0434(11) Uani 1 1 d . . . . .
C79 C 0.2965(5) 0.2874(4) 0.5595(3) 0.056(2) Uani 1 1 d . . . . .
C80 C 0.2577(5) 0.3499(4) 0.5504(3) 0.0541(19) Uani 1 1 d . . . . .
C81 C 0.1996(6) 0.3730(5) 0.5872(4) 0.067(2) Uani 1 1 d . . . . .
H81 H 0.1729 0.4141 0.5807 0.081 Uiso 1 1 calc R . . . .
C82 C 0.1793(6) 0.3376(5) 0.6335(4) 0.071(3) Uani 1 1 d . . . . .
C83 C 0.2188(6) 0.2772(5) 0.6412(4) 0.071(2) Uani 1 1 d . . . . .
H83 H 0.2062 0.2526 0.6719 0.085 Uiso 1 1 calc R . . . .
C84 C 0.2773(6) 0.2506(5) 0.6052(3) 0.064(2) Uani 1 1 d . . . . .
C85 C 0.3174(8) 0.1811(5) 0.6172(5) 0.091(4) Uani 1 1 d . . . . .
H85 H 0.3589 0.1720 0.5888 0.110 Uiso 1 1 calc R . . . .
C86 C 0.2442(11) 0.1279(6) 0.6118(8) 0.136(6) Uani 1 1 d . . . . .
H86A H 0.2709 0.0851 0.6070 0.204 Uiso 1 1 calc GR . . . .
H86B H 0.2041 0.1376 0.5805 0.204 Uiso 1 1 calc GR . . . .
H86C H 0.2120 0.1275 0.6444 0.204 Uiso 1 1 calc GR . . . .
C87 C 0.3735(11) 0.1817(8) 0.6740(6) 0.133(6) Uani 1 1 d . . . . .
H87A H 0.3354 0.1930 0.7026 0.199 Uiso 1 1 calc GR . . . .
H87B H 0.4203 0.2140 0.6730 0.199 Uiso 1 1 calc GR . . . .
H87C H 0.3989 0.1386 0.6810 0.199 Uiso 1 1 calc GR . . . .
C88 C 0.1114(10) 0.3639(6) 0.6716(6) 0.109(5) Uani 1 1 d . . . . .
H88 H 0.0648 0.3812 0.6454 0.131 Uiso 1 1 calc R . . . .
C89 C 0.0636(10) 0.3135(8) 0.7001(6) 0.129(6) Uani 1 1 d . . . . .
H89A H 0.0462 0.2784 0.6750 0.194 Uiso 1 1 calc GR . . . .
H89B H 0.0115 0.3328 0.7142 0.194 Uiso 1 1 calc GR . . . .
H89C H 0.1015 0.2959 0.7299 0.194 Uiso 1 1 calc GR . . . .
C90 C 0.1409(10) 0.4231(7) 0.7000(7) 0.134(6) Uani 1 1 d . . . . .
H90A H 0.0905 0.4508 0.7057 0.201 Uiso 1 1 calc GR . . . .
H90B H 0.1817 0.4466 0.6784 0.201 Uiso 1 1 calc GR . . . .
H90C H 0.1703 0.4115 0.7348 0.201 Uiso 1 1 calc GR . . . .
C91 C 0.2763(6) 0.3920(6) 0.5014(4) 0.073(3) Uani 1 1 d . . . . .
H91 H 0.3186 0.3677 0.4802 0.088 Uiso 1 1 calc R . . . .
C92 C 0.1901(8) 0.4028(8) 0.4635(5) 0.109(4) Uani 1 1 d . . . . .
H92A H 0.1687 0.3608 0.4495 0.163 Uiso 1 1 calc GR . . . .
H92B H 0.2030 0.4312 0.4335 0.163 Uiso 1 1 calc GR . . . .
H92C H 0.1453 0.4231 0.4842 0.163 Uiso 1 1 calc GR . . . .
C93 C 0.3203(9) 0.4580(6) 0.5194(5) 0.093(3) Uani 1 1 d . . . . .
H93A H 0.2805 0.4829 0.5407 0.139 Uiso 1 1 calc GR . . . .
H93B H 0.3333 0.4832 0.4875 0.139 Uiso 1 1 calc GR . . . .
H93C H 0.3746 0.4493 0.5412 0.139 Uiso 1 1 calc GR . . . .
C94 C 0.3543(5) 0.2558(4) 0.5181(3) 0.0489(18) Uani 1 1 d . . . . .
C95 C 0.3140(5) 0.2270(4) 0.4716(3) 0.057(2) Uani 1 1 d . . . . .
H95 H 0.2527 0.2318 0.4645 0.069 Uiso 1 1 calc R . . . .
C96 C 0.3623(5) 0.1903(4) 0.4341(3) 0.0498(18) Uani 1 1 d . . . . .
C97 C 0.4542(5) 0.1834(3) 0.4450(2) 0.0428(16) Uani 1 1 d . . . . .
C98 C 0.4990(4) 0.2147(3) 0.4911(3) 0.0395(15) Uani 1 1 d . . . . .
C99 C 0.4487(4) 0.2521(3) 0.5264(2) 0.0384(15) Uani 1 1 d . . . . .
C100 C 0.3198(6) 0.1592(5) 0.3872(3) 0.066(2) Uani 1 1 d . . . . .
H100 H 0.2586 0.1643 0.3802 0.079 Uiso 1 1 calc R . . . .
C101 C 0.3651(7) 0.1225(5) 0.3525(3) 0.069(3) Uani 1 1 d . . . . .
H101 H 0.3363 0.1031 0.3216 0.083 Uiso 1 1 calc R . . . .
C102 C 0.4561(6) 0.1143(4) 0.3641(3) 0.062(2) Uani 1 1 d . . . . .
H102 H 0.4880 0.0891 0.3402 0.074 Uiso 1 1 calc R . . . .
C103 C 0.5006(6) 0.1417(4) 0.4091(3) 0.056(2) Uani 1 1 d . . . . .
H103 H 0.5611 0.1334 0.4165 0.067 Uiso 1 1 calc R . . . .
C104 C 0.5966(5) 0.2018(4) 0.5039(2) 0.0404(16) Uani 1 1 d . . . . .
C105 C 0.6228(5) 0.1535(3) 0.5443(2) 0.0410(16) Uani 1 1 d . . . . .
C106 C 0.5624(6) 0.1225(4) 0.5781(3) 0.0497(18) Uani 1 1 d . . . . .
H106 H 0.5019 0.1319 0.5728 0.060 Uiso 1 1 calc R . . . .
C107 C 0.5915(7) 0.0786(4) 0.6187(3) 0.063(2) Uani 1 1 d . . . . .
H107 H 0.5507 0.0590 0.6406 0.075 Uiso 1 1 calc R . . . .
C108 C 0.6797(7) 0.0637(4) 0.6268(3) 0.066(2) Uani 1 1 d . . . . .
H108 H 0.6989 0.0365 0.6561 0.080 Uiso 1 1 calc R . . . .
C109 C 0.7416(6) 0.0883(4) 0.5924(3) 0.062(2) Uani 1 1 d . . . . .
H109 H 0.8008 0.0747 0.5965 0.075 Uiso 1 1 calc R . . . .
C110 C 0.7134(5) 0.1342(4) 0.5510(3) 0.0452(16) Uani 1 1 d . . . . .
C111 C 0.7729(5) 0.1594(4) 0.5146(3) 0.0503(18) Uani 1 1 d . . . . .
H111 H 0.8317 0.1448 0.5181 0.060 Uiso 1 1 calc R . . . .
C112 C 0.7490(5) 0.2053(4) 0.4732(3) 0.0462(17) Uani 1 1 d . . . . .
C113 C 0.6586(4) 0.2264(3) 0.4703(2) 0.0378(15) Uani 1 1 d . . . . .
C114 C 0.8169(5) 0.2262(4) 0.4346(3) 0.0466(17) Uani 1 1 d . . . . .
C115 C 0.8038(5) 0.2072(4) 0.3789(3) 0.0529(19) Uani 1 1 d . . . . .
C116 C 0.8694(6) 0.2246(5) 0.3433(3) 0.062(2) Uani 1 1 d . . . . .
H116 H 0.8602 0.2130 0.3065 0.075 Uiso 1 1 calc R . . . .
C117 C 0.9442(6) 0.2568(5) 0.3591(3) 0.070(3) Uani 1 1 d . . . . .
C118 C 0.9578(6) 0.2751(5) 0.4153(3) 0.069(2) Uani 1 1 d . . . . .
H118 H 1.0098 0.2971 0.4277 0.083 Uiso 1 1 calc R . . . .
C119 C 0.8934(5) 0.2602(5) 0.4520(3) 0.060(2) Uani 1 1 d . . . . .
C120 C 1.0165(6) 0.2746(6) 0.3201(4) 0.076(3) Uani 1 1 d . . . . .
H120 H 0.9955 0.2584 0.2836 0.092 Uiso 1 1 calc R . . . .
C121 C 1.1000(8) 0.2399(9) 0.3352(5) 0.120(5) Uani 1 1 d . U . . .
H12D H 1.1190 0.2501 0.3726 0.180 Uiso 1 1 calc GR . . . .
H12E H 1.1448 0.2539 0.3115 0.180 Uiso 1 1 calc GR . . . .
H12F H 1.0909 0.1929 0.3314 0.180 Uiso 1 1 calc GR . . . .
C122 C 1.0282(10) 0.3483(9) 0.3150(6) 0.128(5) Uani 1 1 d . U . . .
H12G H 1.0259 0.3685 0.3505 0.191 Uiso 1 1 calc GR . . . .
H12H H 0.9814 0.3660 0.2905 0.191 Uiso 1 1 calc GR . . . .
H12I H 1.0848 0.3575 0.3007 0.191 Uiso 1 1 calc GR . . . .
C123 C 0.7257(6) 0.1647(4) 0.3579(3) 0.058(2) Uani 1 1 d . . . . .
H123 H 0.6786 0.1696 0.3834 0.070 Uiso 1 1 calc R . . . .
C124 C 0.6872(6) 0.1876(6) 0.3000(4) 0.078(3) Uani 1 1 d . . . . .
H12J H 0.7302 0.1792 0.2735 0.117 Uiso 1 1 calc GR . . . .
H12K H 0.6743 0.2342 0.3008 0.117 Uiso 1 1 calc GR . . . .
H12L H 0.6336 0.1634 0.2900 0.117 Uiso 1 1 calc GR . . . .
C125 C 0.7508(9) 0.0924(6) 0.3562(5) 0.101(3) Uani 1 1 d . . . . .
H12M H 0.7015 0.0673 0.3400 0.151 Uiso 1 1 calc GR . . . .
H12N H 0.7655 0.0768 0.3929 0.151 Uiso 1 1 calc GR . . . .
H12O H 0.8013 0.0870 0.3347 0.151 Uiso 1 1 calc GR . . . .
C126 C 0.9166(6) 0.2810(5) 0.5121(3) 0.065(2) Uani 1 1 d . . . . .
H126 H 0.8659 0.2687 0.5332 0.078 Uiso 1 1 calc R . . . .
C127 C 0.9997(8) 0.2413(8) 0.5370(4) 0.099(4) Uani 1 1 d . . . . .
H12P H 0.9934 0.1953 0.5273 0.149 Uiso 1 1 calc GR . . . .
H12Q H 1.0038 0.2456 0.5763 0.149 Uiso 1 1 calc GR . . . .
H12R H 1.0528 0.2587 0.5227 0.149 Uiso 1 1 calc GR . . . .
C128 C 0.9316(8) 0.3538(6) 0.5202(5) 0.095(3) Uani 1 1 d . . . . .
H12S H 0.9761 0.3686 0.4966 0.143 Uiso 1 1 calc GR . . . .
H12T H 0.9516 0.3622 0.5578 0.143 Uiso 1 1 calc GR . . . .
H12U H 0.8769 0.3772 0.5114 0.143 Uiso 1 1 calc GR . . . .
C129 C 0.5275(5) 0.3776(4) 0.6427(3) 0.0492(18) Uani 1 1 d . . . . .
C130 C 0.4355(6) 0.3871(4) 0.6488(3) 0.058(2) Uani 1 1 d . . . . .
H130 H 0.3930 0.3670 0.6247 0.069 Uiso 1 1 calc R . . . .
C131 C 0.4099(7) 0.4268(5) 0.6909(4) 0.077(3) Uani 1 1 d . . . . .
H131 H 0.3496 0.4329 0.6955 0.092 Uiso 1 1 calc R . . . .
C132 C 0.4725(8) 0.4578(5) 0.7265(3) 0.073(3) Uani 1 1 d . . . . .
H132 H 0.4537 0.4856 0.7538 0.088 Uiso 1 1 calc R . . . .
C133 C 0.5610(7) 0.4480(5) 0.7219(3) 0.070(3) Uani 1 1 d . . . . .
H133 H 0.6028 0.4680 0.7464 0.084 Uiso 1 1 calc R . . . .
C134 C 0.5886(6) 0.4068(5) 0.6790(3) 0.063(2) Uani 1 1 d . . . . .
H134 H 0.6490 0.3995 0.6756 0.075 Uiso 1 1 calc R . . . .
C135 C 0.6585(5) 0.2888(4) 0.6172(3) 0.0523(19) Uani 1 1 d . . . . .
C136 C 0.7457(6) 0.3090(6) 0.6090(4) 0.077(3) Uani 1 1 d . . . . .
H136 H 0.7565 0.3408 0.5826 0.092 Uiso 1 1 calc R . . . .
C137 C 0.8151(7) 0.2809(8) 0.6407(4) 0.096(4) Uani 1 1 d . . . . .
H137 H 0.8732 0.2941 0.6357 0.115 Uiso 1 1 calc R . . . .
C138 C 0.8002(9) 0.2333(8) 0.6800(4) 0.101(4) Uani 1 1 d . . . . .
H138 H 0.8478 0.2142 0.7006 0.121 Uiso 1 1 calc R . . . .
C139 C 0.7184(9) 0.2155(5) 0.6877(3) 0.081(3) Uani 1 1 d . . . . .
H139 H 0.7089 0.1833 0.7139 0.097 Uiso 1 1 calc R . . . .
C140 C 0.6445(7) 0.2431(4) 0.6579(3) 0.060(2) Uani 1 1 d . . . . .
H140 H 0.5869 0.2308 0.6654 0.072 Uiso 1 1 calc R . . . .
C141 C 0.6420(6) 0.4034(5) 0.3305(3) 0.071(2) Uani 1 1 d . . . . .
H141 H 0.5843 0.3966 0.3153 0.086 Uiso 1 1 calc R . . . .
C142 C 0.7067(9) 0.4353(6) 0.3009(5) 0.092(4) Uani 1 1 d . . . . .
H142 H 0.6889 0.4529 0.2667 0.111 Uiso 1 1 calc R . . . .
C143 C 0.7894(9) 0.4415(6) 0.3183(5) 0.094(4) Uani 1 1 d . . . . .
H143 H 0.8297 0.4617 0.2963 0.113 Uiso 1 1 calc R . . . .
C144 C 0.8182(7) 0.4177(7) 0.3709(6) 0.116(5) Uani 1 1 d . . . . .
H144 H 0.8773 0.4226 0.3842 0.139 Uiso 1 1 calc R . . . .
C145 C 0.7584(7) 0.3875(5) 0.4018(5) 0.087(3) Uani 1 1 d . . . . .
H145 H 0.7773 0.3698 0.4358 0.104 Uiso 1 1 calc R . . . .
C146 C 0.6682(5) 0.3827(4) 0.3829(3) 0.0514(18) Uani 1 1 d . . . . .
C147 C 0.4265(6) 0.3876(4) 0.3917(4) 0.065(2) Uani 1 1 d . . . . .
H147 H 0.4344 0.4200 0.4187 0.078 Uiso 1 1 calc R . . . .
C148 C 0.4904(5) 0.3387(4) 0.3868(3) 0.0492(17) Uani 1 1 d . . . . .
C149 C 0.4772(6) 0.2915(4) 0.3460(3) 0.058(2) Uani 1 1 d . . . . .
H149 H 0.5194 0.2584 0.3420 0.069 Uiso 1 1 calc R . . . .
C150 C 0.4004(7) 0.2937(6) 0.3110(3) 0.073(3) Uani 1 1 d . . . . .
H150 H 0.3907 0.2610 0.2844 0.087 Uiso 1 1 calc R . . . .
C151 C 0.3389(7) 0.3432(6) 0.3152(4) 0.084(3) Uani 1 1 d . . . . .
H151 H 0.2893 0.3462 0.2903 0.101 Uiso 1 1 calc R . . . .
C152 C 0.3524(7) 0.3877(6) 0.3567(5) 0.086(3) Uani 1 1 d . . . . .
H152 H 0.3089 0.4197 0.3613 0.104 Uiso 1 1 calc R . . . .
C153 C 0.6201(9) 0.4878(5) 0.5649(4) 0.080(3) Uani 1 1 d . U . . .
H15A H 0.5841 0.4909 0.5962 0.097 Uiso 0.65 1 calc R . P E 1
H15B H 0.6822 0.4991 0.5735 0.097 Uiso 0.65 1 calc R . P E 1
H15C H 0.5686 0.5136 0.5738 0.097 Uiso 0.35 1 calc R . P F 2
H15D H 0.6633 0.4814 0.5957 0.097 Uiso 0.35 1 calc R . P F 2
C155 C 0.6195(9) 0.4959(5) 0.4662(4) 0.083(3) Uani 1 1 d D U . . .
H15E H 0.6815 0.5085 0.4643 0.100 Uiso 0.65 1 calc R . P G 1
H15F H 0.5838 0.5031 0.4321 0.100 Uiso 0.65 1 calc R . P G 1
H15G H 0.6635 0.4941 0.4390 0.100 Uiso 0.35 1 calc R . P H 2
H15H H 0.5680 0.5230 0.4554 0.100 Uiso 0.35 1 calc R . P H 2
C154 C 0.5805(13) 0.5127(7) 0.5137(6) 0.073(4) Uani 0.65 1 d D U P I 1
H154 H 0.5213 0.5333 0.5120 0.088 Uiso 0.65 1 calc R . P I 1
C2AA C 0.651(3) 0.4995(17) 0.5192(13) 0.082(8) Uani 0.35 1 d . U P I 2
H2AA H 0.7160 0.4971 0.5222 0.098 Uiso 0.35 1 calc R . P I 2
Cl1 Cl 0.8362(4) 0.4901(3) 0.7149(3) 0.1548(18) Uani 1 1 d . . . . .
O5 O 0.7794(17) 0.5240(15) 0.7524(11) 0.282(10) Uani 1 1 d . U . . .
O6 O 0.8213(19) 0.4276(14) 0.7433(11) 0.298(11) Uani 1 1 d . U . . .
O7 O 0.9181(14) 0.5165(12) 0.7239(8) 0.246(8) Uani 1 1 d . U . . .
O8 O 0.8022(13) 0.4856(13) 0.6649(8) 0.249(9) Uani 1 1 d . U . . .
Cl2 Cl 0.8267(3) -0.0039(3) 0.7840(2) 0.1327(14) Uani 1 1 d . . . . .
O9 O 0.8128(16) 0.0610(11) 0.7683(11) 0.255(9) Uani 1 1 d . U . . .
O10 O 0.9146(8) -0.0257(8) 0.7880(5) 0.161(4) Uani 1 1 d . U . . .
O11 O 0.8031(16) 0.0028(16) 0.8302(10) 0.304(11) Uani 1 1 d . U . . .
O12 O 0.7868(16) -0.0235(14) 0.7332(10) 0.287(10) Uani 1 1 d . U . . .
Cl3 Cl 0.8565(4) -0.1088(4) 0.9635(3) 0.192(2) Uani 1 1 d . . . . .
Cl4 Cl 1.0110(5) -0.0244(3) 0.9525(3) 0.198(3) Uani 1 1 d . . . . .
C156 C 0.9409(14) -0.0836(13) 0.9217(10) 0.190(9) Uani 1 1 d . . . . .
H15I H 0.9759 -0.1220 0.9127 0.228 Uiso 1 1 calc R . . . .
H15J H 0.9137 -0.0657 0.8876 0.228 Uiso 1 1 calc R . . . .
C48' C 1.149(3) 0.174(3) 1.1619(19) 0.148(16) Uani 0.5 1 d . U P J 2
H48A H 1.1104 0.1392 1.1468 0.222 Uiso 0.5 1 calc GR . P J 2
H48B H 1.1808 0.1579 1.1947 0.222 Uiso 0.5 1 calc GR . P J 2
H48C H 1.1904 0.1859 1.1355 0.222 Uiso 0.5 1 calc GR . P J 2
C46' C 1.155(3) 0.293(2) 1.1873(14) 0.129(12) Uani 0.5 1 d . U P J 2
H46A H 1.1537 0.3215 1.1556 0.194 Uiso 0.5 1 calc GR . P J 2
H46B H 1.2155 0.2792 1.1964 0.194 Uiso 0.5 1 calc GR . P J 2
H46C H 1.1339 0.3174 1.2177 0.194 Uiso 0.5 1 calc GR . P J 2
C46 C 1.170(2) 0.2627(19) 1.1619(16) 0.119(10) Uani 0.5 1 d . U P J 1
H46D H 1.1847 0.2493 1.1258 0.179 Uiso 0.5 1 calc GR . P J 1
H46E H 1.2182 0.2512 1.1881 0.179 Uiso 0.5 1 calc GR . P J 1
H46F H 1.1609 0.3099 1.1624 0.179 Uiso 0.5 1 calc GR . P J 1
C48 C 1.120(3) 0.154(2) 1.1780(19) 0.141(15) Uani 0.5 1 d . U P J 1
H48D H 1.0728 0.1305 1.1940 0.212 Uiso 0.5 1 calc GR . P J 1
H48E H 1.1744 0.1484 1.2001 0.212 Uiso 0.5 1 calc GR . P J 1
H48F H 1.1267 0.1379 1.1416 0.212 Uiso 0.5 1 calc GR . P J 1

loop_
_atom_site_aniso_label
_atom_site_aniso_U_11
_atom_site_aniso_U_22
_atom_site_aniso_U_33
_atom_site_aniso_U_23
_atom_site_aniso_U_13
_atom_site_aniso_U_12
Pd1 0.1175(6) 0.0469(4) 0.0422(3) -0.0041(3) 0.0070(3) 0.0161(4)
P1 0.0676(13) 0.0508(12) 0.0394(9) -0.0059(8) 0.0062(9) 0.0066(10)
P2 0.0760(14) 0.0418(11) 0.0379(9) 0.0013(8) 0.0071(9) 0.0042(10)
O1 0.068(3) 0.060(3) 0.035(2) -0.005(2) 0.004(2) 0.004(3)
O2 0.066(3) 0.045(3) 0.036(2) 0.007(2) 0.004(2) 0.003(2)
C3AA 0.049(5) 0.068(6) 0.065(5) -0.005(4) 0.001(4) 0.000(4)
C4AA 0.062(6) 0.068(6) 0.081(6) -0.019(5) 0.006(5) -0.004(5)
C4 0.066(6) 0.087(8) 0.080(6) -0.022(6) -0.020(5) -0.002(6)
C5 0.089(7) 0.080(7) 0.073(6) -0.007(5) -0.014(5) 0.010(6)
C6 0.078(6) 0.068(6) 0.057(5) -0.004(4) -0.011(4) 0.003(5)
C7 0.057(5) 0.053(5) 0.055(4) -0.003(4) 0.004(4) 0.005(4)
C8 0.068(6) 0.059(5) 0.078(5) -0.001(5) 0.001(4) -0.006(5)
C1AA 0.105(9) 0.072(7) 0.123(10) 0.023(7) 0.010(7) 0.020(7)
C10 0.108(9) 0.161(13) 0.079(7) 0.046(8) 0.018(6) 0.016(9)
C11 0.168(13) 0.093(10) 0.080(7) 0.019(6) -0.048(8) -0.041(9)
C12 0.184(16) 0.171(17) 0.142(13) 0.104(13) -0.022(12) -0.044(13)
C13 0.28(2) 0.056(8) 0.141(13) -0.005(8) -0.028(14) -0.007(11)
C14 0.096(10) 0.227(17) 0.169(14) -0.098(13) -0.002(9) -0.005(11)
C15 0.092(7) 0.102(8) 0.112(8) -0.030(6) -0.018(6) 0.013(6)
C16 0.154(13) 0.178(16) 0.186(14) -0.106(13) -0.045(11) 0.052(12)
C17 0.064(5) 0.040(4) 0.040(3) -0.006(3) -0.004(3) 0.009(3)
C18 0.071(6) 0.065(6) 0.051(4) -0.006(4) 0.010(4) 0.002(4)
C19 0.057(5) 0.065(5) 0.049(4) 0.000(4) 0.005(4) 0.013(4)
C20 0.057(5) 0.051(5) 0.046(4) -0.005(3) 0.000(3) 0.006(4)
C21 0.058(5) 0.042(4) 0.035(3) 0.001(3) 0.000(3) 0.006(3)
C22 0.067(5) 0.043(4) 0.037(3) -0.003(3) 0.012(3) 0.006(4)
C23 0.073(6) 0.078(6) 0.054(4) -0.001(4) 0.013(4) 0.009(5)
C24 0.087(7) 0.083(7) 0.053(5) -0.032(4) 0.007(5) 0.016(5)
C25 0.094(7) 0.072(7) 0.058(5) -0.026(4) -0.007(5) 0.010(5)
C26 0.077(6) 0.064(6) 0.056(4) -0.021(4) 0.005(4) 0.017(5)
C27 0.054(4) 0.043(4) 0.034(3) -0.006(3) 0.006(3) 0.003(3)
C0AA 0.066(5) 0.043(4) 0.040(3) -0.008(3) 0.002(3) 0.004(4)
C29 0.073(6) 0.061(5) 0.060(5) 0.007(4) -0.012(4) 0.001(4)
C30 0.079(7) 0.062(5) 0.063(5) 0.017(4) -0.020(4) 0.002(5)
C31 0.122(9) 0.064(6) 0.049(5) 0.020(4) 0.002(5) -0.008(6)
C32 0.090(6) 0.053(5) 0.051(4) 0.008(4) 0.010(4) -0.008(4)
C33 0.069(5) 0.050(4) 0.040(3) -0.003(3) 0.003(3) 0.004(4)
C34 0.061(5) 0.061(5) 0.048(4) 0.001(4) 0.010(4) -0.006(4)
C35 0.064(5) 0.046(4) 0.034(3) -0.002(3) 0.012(3) -0.003(4)
C36 0.058(5) 0.041(4) 0.035(3) -0.001(3) 0.007(3) 0.003(3)
C37 0.058(5) 0.058(5) 0.047(4) 0.006(3) 0.011(3) 0.006(4)
C38 0.067(5) 0.071(6) 0.045(4) -0.001(4) -0.003(4) 0.004(5)
C39 0.072(6) 0.094(7) 0.047(4) 0.007(4) 0.003(4) 0.003(5)
C40 0.073(6) 0.099(8) 0.061(5) 0.013(5) -0.004(5) 0.006(6)
C41 0.060(5) 0.088(7) 0.067(5) 0.015(5) 0.008(4) 0.015(5)
C42 0.061(5) 0.069(6) 0.051(4) -0.001(4) 0.003(4) 0.002(4)
C43 0.084(6) 0.090(7) 0.066(5) -0.018(5) 0.016(4) 0.023(5)
C44 0.105(9) 0.208(15) 0.077(7) -0.016(8) 0.024(7) -0.014(10)
C45 0.184(13) 0.095(9) 0.094(8) -0.035(7) -0.026(8) 0.041(9)
C47 0.077(7) 0.157(12) 0.059(5) 0.009(6) 0.007(5) 0.018(8)
C49 0.089(7) 0.083(7) 0.051(4) -0.010(4) 0.006(4) 0.016(6)
C50 0.103(8) 0.128(10) 0.059(5) -0.015(6) 0.016(5) 0.005(7)
C51 0.133(11) 0.095(10) 0.117(9) -0.014(8) 0.016(8) 0.013(9)
C52 0.082(6) 0.052(5) 0.036(3) -0.008(3) 0.012(4) 0.005(4)
C53 0.078(6) 0.083(6) 0.054(4) -0.009(5) 0.015(4) 0.011(6)
C54 0.101(8) 0.086(7) 0.040(4) -0.015(4) 0.013(4) 0.006(6)
C55 0.102(8) 0.079(7) 0.045(4) -0.017(4) 0.000(5) -0.019(6)
C56 0.089(7) 0.092(8) 0.078(6) -0.034(5) 0.014(5) -0.019(6)
C57 0.062(6) 0.070(6) 0.070(5) -0.019(4) 0.012(4) -0.017(5)
C58 0.075(7) 0.120(11) 0.117(10) 0.013(8) 0.011(7) -0.036(7)
C59 0.074(7) 0.153(13) 0.093(8) 0.012(8) 0.035(6) -0.008(8)
C60 0.117(10) 0.145(12) 0.066(6) -0.015(7) 0.043(6) 0.000(9)
C61 0.078(6) 0.065(6) 0.067(5) -0.011(4) 0.013(5) -0.001(5)
C62 0.080(6) 0.057(5) 0.042(4) 0.011(4) 0.001(4) 0.000(5)
C63 0.085(7) 0.084(7) 0.065(5) 0.001(5) 0.008(5) -0.029(6)
C64 0.063(5) 0.063(5) 0.041(4) -0.017(4) 0.005(3) -0.006(4)
C65 0.090(7) 0.066(6) 0.056(5) -0.006(4) 0.016(5) -0.003(5)
C66 0.147(12) 0.111(9) 0.044(5) -0.011(5) 0.035(6) -0.036(9)
C67 0.105(9) 0.127(10) 0.056(6) -0.016(6) 0.028(6) -0.022(8)
C68 0.062(6) 0.189(15) 0.073(7) -0.009(8) 0.018(5) -0.013(8)
C69 0.080(7) 0.114(9) 0.052(5) -0.004(5) 0.006(4) 0.004(6)
C75 0.080(8) 0.107(10) 0.190(15) 0.097(10) 0.028(9) 0.026(7)
C74 0.091(9) 0.121(12) 0.203(17) 0.060(13) -0.010(10) -0.003(9)
C73 0.153(14) 0.091(9) 0.109(10) 0.037(7) -0.015(9) 0.021(9)
C72 0.109(9) 0.101(9) 0.091(8) 0.039(7) 0.003(7) 0.014(8)
C71 0.107(8) 0.085(7) 0.063(5) 0.025(5) 0.018(5) 0.018(6)
C70 0.082(6) 0.044(5) 0.054(4) 0.003(3) 0.000(4) 0.013(4)
C76 0.199(11) 0.070(7) 0.081(7) -0.005(5) 0.000(7) 0.033(7)
C77 0.208(12) 0.101(9) 0.125(10) -0.011(8) -0.009(9) 0.014(9)
C78 0.184(10) 0.086(7) 0.093(7) -0.027(6) 0.019(7) 0.030(7)
Pd2 0.0709(4) 0.0424(3) 0.0414(3) -0.0007(2) 0.0069(2) -0.0034(3)
P3 0.0545(11) 0.0445(10) 0.0352(8) -0.0037(7) 0.0058(8) 0.0029(9)
P4 0.0545(11) 0.0422(10) 0.0358(8) 0.0051(7) 0.0064(8) 0.0009(9)
O3 0.056(3) 0.046(3) 0.036(2) -0.007(2) 0.011(2) -0.004(2)
O4 0.057(3) 0.043(3) 0.030(2) 0.0063(19) 0.010(2) 0.002(2)
C79 0.052(5) 0.070(6) 0.047(4) -0.005(4) 0.015(3) 0.005(4)
C80 0.055(5) 0.053(5) 0.055(4) -0.004(4) 0.006(3) 0.006(4)
C81 0.068(5) 0.061(5) 0.075(5) 0.000(4) 0.023(4) 0.021(4)
C82 0.063(5) 0.081(7) 0.073(5) -0.015(5) 0.027(4) 0.003(5)
C83 0.063(6) 0.080(7) 0.073(5) 0.006(5) 0.029(4) 0.005(5)
C84 0.068(6) 0.068(6) 0.058(5) 0.008(4) 0.024(4) 0.007(4)
C85 0.106(8) 0.077(7) 0.099(7) 0.032(6) 0.062(7) 0.028(6)
C86 0.135(12) 0.063(7) 0.214(18) 0.004(9) 0.040(12) 0.008(8)
C87 0.152(13) 0.133(13) 0.116(10) 0.071(10) 0.026(9) 0.032(10)
C88 0.133(10) 0.090(8) 0.113(9) -0.015(7) 0.072(8) 0.021(8)
C89 0.121(10) 0.138(12) 0.139(11) -0.057(9) 0.084(9) -0.035(9)
C90 0.133(11) 0.116(11) 0.164(13) -0.073(10) 0.088(10) -0.047(9)
C91 0.071(6) 0.076(7) 0.073(5) 0.008(5) 0.016(4) 0.017(5)
C92 0.107(8) 0.134(11) 0.081(7) 0.036(8) -0.014(6) 0.010(9)
C93 0.114(9) 0.064(7) 0.101(8) 0.009(6) 0.017(7) -0.013(6)
C94 0.051(5) 0.053(5) 0.043(4) -0.002(3) 0.011(3) 0.006(4)
C95 0.043(4) 0.071(6) 0.059(4) -0.004(4) 0.008(3) 0.000(4)
C96 0.049(5) 0.053(5) 0.047(4) -0.006(3) 0.004(3) -0.003(4)
C97 0.057(5) 0.039(4) 0.032(3) -0.001(3) 0.007(3) -0.009(3)
C98 0.037(4) 0.039(4) 0.044(3) 0.003(3) 0.007(3) -0.003(3)
C99 0.034(4) 0.046(4) 0.035(3) 0.002(3) 0.001(3) -0.005(3)
C100 0.068(6) 0.079(6) 0.049(4) -0.010(4) 0.000(4) -0.007(5)
C101 0.090(7) 0.075(6) 0.044(4) -0.014(4) 0.002(4) -0.015(5)
C102 0.074(6) 0.061(6) 0.053(4) -0.014(4) 0.013(4) -0.008(4)
C103 0.065(5) 0.052(5) 0.053(4) -0.013(4) 0.019(4) -0.013(4)
C104 0.054(4) 0.035(4) 0.033(3) -0.005(3) 0.005(3) -0.002(3)
C105 0.056(4) 0.039(4) 0.029(3) -0.003(3) 0.006(3) -0.005(3)
C106 0.074(5) 0.043(4) 0.033(3) 0.005(3) 0.010(3) 0.004(4)
C107 0.085(7) 0.059(5) 0.046(4) 0.000(4) 0.018(4) -0.003(5)
C108 0.102(8) 0.054(5) 0.044(4) 0.009(3) 0.007(4) 0.008(5)
C109 0.079(6) 0.060(5) 0.048(4) 0.009(4) 0.004(4) 0.018(5)
C110 0.059(5) 0.042(4) 0.035(3) -0.003(3) 0.002(3) 0.008(3)
C111 0.049(4) 0.058(5) 0.044(4) 0.005(3) 0.006(3) 0.014(4)
C112 0.051(4) 0.056(4) 0.033(3) -0.009(3) 0.011(3) -0.001(4)
C113 0.043(4) 0.038(4) 0.032(3) -0.001(3) 0.007(3) -0.001(3)
C114 0.043(4) 0.055(4) 0.042(3) -0.001(3) 0.009(3) 0.002(4)
C115 0.056(5) 0.067(5) 0.036(3) 0.006(3) 0.005(3) 0.011(4)
C116 0.063(5) 0.089(6) 0.036(4) 0.003(4) 0.011(3) 0.009(5)
C117 0.054(5) 0.103(7) 0.055(5) 0.009(5) 0.014(4) -0.009(5)
C118 0.050(5) 0.105(7) 0.053(4) 0.010(5) 0.013(4) -0.011(5)
C119 0.053(5) 0.089(6) 0.039(4) 0.006(4) 0.007(3) 0.006(5)
C120 0.054(5) 0.121(9) 0.056(5) 0.004(5) 0.015(4) -0.007(6)
C121 0.080(7) 0.196(14) 0.089(7) 0.048(8) 0.036(6) 0.028(8)
C122 0.118(10) 0.173(13) 0.097(8) 0.035(8) 0.043(7) -0.033(9)
C123 0.062(5) 0.070(6) 0.044(4) -0.007(4) 0.009(3) -0.008(4)
C124 0.061(6) 0.111(8) 0.059(5) 0.002(5) -0.014(4) -0.016(6)
C125 0.127(10) 0.076(8) 0.098(7) -0.004(7) 0.000(7) -0.011(8)
C126 0.053(5) 0.094(7) 0.046(4) -0.002(4) -0.006(3) -0.017(5)
C127 0.090(8) 0.156(12) 0.049(5) 0.000(6) -0.012(5) 0.014(8)
C128 0.103(8) 0.108(9) 0.074(6) -0.015(6) -0.005(6) -0.028(7)
C129 0.063(5) 0.041(4) 0.044(4) 0.002(3) 0.007(3) 0.009(3)
C130 0.063(5) 0.055(5) 0.054(4) -0.010(4) 0.004(4) 0.003(4)
C131 0.068(6) 0.090(7) 0.074(6) -0.025(5) 0.017(5) 0.008(5)
C132 0.103(8) 0.069(6) 0.050(4) -0.013(4) 0.016(5) 0.004(6)
C133 0.102(8) 0.064(6) 0.044(4) -0.014(4) 0.003(4) 0.003(5)
C134 0.066(5) 0.078(6) 0.043(4) -0.017(4) 0.001(3) 0.009(5)
C135 0.054(5) 0.060(5) 0.043(4) -0.013(3) 0.001(3) 0.006(4)
C136 0.053(5) 0.124(9) 0.053(4) -0.020(5) 0.005(4) 0.000(6)
C137 0.065(6) 0.158(12) 0.064(6) -0.022(7) -0.004(5) 0.017(7)
C138 0.083(8) 0.159(12) 0.059(6) -0.021(7) -0.007(5) 0.063(8)
C139 0.120(10) 0.077(7) 0.043(4) -0.009(4) -0.011(5) 0.026(6)
C140 0.082(6) 0.051(5) 0.047(4) -0.008(4) -0.004(4) 0.004(4)
C141 0.082(6) 0.074(6) 0.059(4) 0.023(5) 0.016(4) 0.019(6)
C142 0.103(9) 0.094(8) 0.084(7) 0.055(6) 0.039(6) 0.016(7)
C143 0.094(9) 0.078(7) 0.115(9) 0.050(6) 0.044(7) 0.008(6)
C144 0.061(6) 0.125(12) 0.164(12) 0.067(10) 0.020(7) -0.016(7)
C145 0.084(7) 0.077(8) 0.101(7) 0.044(6) 0.007(6) 0.006(6)
C146 0.052(4) 0.045(4) 0.057(4) 0.017(3) 0.008(3) 0.003(3)
C147 0.057(5) 0.055(6) 0.081(5) -0.006(4) -0.001(4) 0.012(4)
C148 0.062(5) 0.046(4) 0.040(3) 0.007(3) 0.011(3) 0.001(4)
C149 0.073(6) 0.050(5) 0.050(4) -0.010(3) 0.005(4) 0.007(4)
C150 0.077(6) 0.090(7) 0.049(4) -0.004(4) -0.006(4) 0.002(6)
C151 0.071(6) 0.098(8) 0.080(6) -0.001(6) -0.013(5) 0.008(6)
C152 0.057(6) 0.078(8) 0.122(9) -0.013(6) -0.010(6) 0.024(5)
C153 0.125(8) 0.054(5) 0.061(5) -0.009(4) -0.002(5) -0.012(5)
C155 0.130(8) 0.048(5) 0.072(5) 0.001(4) 0.010(5) -0.014(5)
C154 0.109(10) 0.036(6) 0.075(8) -0.009(6) 0.009(7) -0.005(7)
C2AA 0.085(13) 0.078(13) 0.083(12) -0.006(10) 0.003(11) -0.022(11)
Cl1 0.128(4) 0.161(4) 0.171(5) 0.042(4) -0.026(3) -0.011(3)
O5 0.260(18) 0.31(2) 0.281(19) -0.040(17) 0.038(16) -0.020(17)
O6 0.35(2) 0.259(19) 0.287(19) 0.066(17) 0.012(16) -0.016(17)
O7 0.202(14) 0.292(19) 0.246(16) -0.011(14) 0.028(12) -0.079(14)
O8 0.220(15) 0.35(2) 0.172(12) 0.088(14) -0.013(12) -0.014(14)
Cl2 0.109(3) 0.164(4) 0.124(3) 0.003(3) -0.002(2) 0.029(3)
O9 0.266(17) 0.177(14) 0.32(2) 0.026(15) 0.011(15) 0.032(13)
O10 0.111(7) 0.210(12) 0.160(9) -0.025(9) -0.001(7) 0.029(8)
O11 0.271(18) 0.42(2) 0.228(16) 0.053(17) 0.105(15) 0.116(17)
O12 0.266(17) 0.32(2) 0.259(17) -0.002(16) -0.110(15) 0.051(16)
Cl3 0.155(4) 0.236(7) 0.185(5) -0.012(5) 0.023(4) 0.021(5)
Cl4 0.234(6) 0.146(5) 0.215(6) -0.051(4) 0.026(5) -0.005(4)
C156 0.162(17) 0.19(2) 0.21(2) -0.055(18) -0.007(15) 0.037(17)
C48' 0.13(2) 0.16(3) 0.15(2) 0.00(2) -0.004(19) 0.01(2)
C46' 0.12(2) 0.16(2) 0.104(18) -0.007(17) -0.012(15) 0.005(19)
C46 0.075(15) 0.13(2) 0.14(2) 0.013(17) -0.027(15) -0.008(15)
C48 0.13(2) 0.13(2) 0.16(2) 0.071(18) -0.016(18) 0.013(18)

loop_
_atom_type_symbol
_atom_type_description
_atom_type_scat_dispersion_real
_atom_type_scat_dispersion_imag
_atom_type_scat_source
C C 0.0033 0.0016 'International Tables Vol C Tables 4.2.6.8 and 6.1.1.4'
H H 0.0000 0.0000 'International Tables Vol C Tables 4.2.6.8 and 6.1.1.4'
Cl Cl 0.1484 0.1585 'International Tables Vol C Tables 4.2.6.8 and 6.1.1.4'
O O 0.0106 0.0060 'International Tables Vol C Tables 4.2.6.8 and 6.1.1.4'
P P 0.1023 0.0942 'International Tables Vol C Tables 4.2.6.8 and 6.1.1.4'
Pd Pd -0.9988 1.0072 'International Tables Vol C Tables 4.2.6.8 and 6.1.1.4'

loop_
_geom_angle_atom_site_label_1
_geom_angle_atom_site_label_2
_geom_angle_atom_site_label_3
_geom_angle
P2 Pd1 P1 110.86(7)
C76 Pd1 P1 158.3(3)
C76 Pd1 P2 90.6(3)
C76 Pd1 C78 66.6(5)
C77 Pd1 P1 123.5(5)
C77 Pd1 P2 123.6(5)
C77 Pd1 C76 34.9(5)
C77 Pd1 C78 36.4(6)
C78 Pd1 P1 92.3(4)
C78 Pd1 P2 156.4(4)
O1 P1 Pd1 118.23(19)
O1 P1 C52 99.0(3)
O1 P1 C64 104.2(4)
C52 P1 Pd1 112.0(3)
C64 P1 Pd1 119.8(3)
C64 P1 C52 100.3(3)
O2 P2 Pd1 119.57(18)
O2 P2 C62 105.5(4)
O2 P2 C70 98.0(3)
C62 P2 Pd1 117.6(3)
C62 P2 C70 98.5(3)
C70 P2 Pd1 114.1(2)
C22 O1 P1 128.8(5)
C36 O2 P2 130.3(4)
C4AA C3AA C7 119.6(8)
C4AA C3AA C8 119.3(9)
C7 C3AA C8 121.1(8)
C3AA C4AA H4AA 118.3
C4 C4AA C3AA 123.4(10)
C4 C4AA H4AA 118.3
C4AA C4 C5 116.3(9)
C4AA C4 C15 123.6(11)
C5 C4 C15 120.1(11)
C4 C5 H5 118.2
C6 C5 C4 123.6(10)
C6 C5 H5 118.2
C5 C6 C7 119.9(9)
C5 C6 C11 119.2(9)
C7 C6 C11 120.8(8)
C3AA C7 C6 117.1(8)
C3AA C7 C17 123.1(7)
C6 C7 C17 119.5(8)
C3AA C8 H8 107.3
C3AA C8 C10 111.4(8)
C1AA C8 C3AA 112.7(8)
C1AA C8 H8 107.3
C1AA C8 C10 110.5(10)
C10 C8 H8 107.3
C8 C1AA H1AA 109.5
C8 C1AA H1AB 109.5
C8 C1AA H1AC 109.5
H1AA C1AA H1AB 109.5
H1AA C1AA H1AC 109.5
H1AB C1AA H1AC 109.5
C8 C10 H10A 109.5
C8 C10 H10B 109.5
C8 C10 H10C 109.5
H10A C10 H10B 109.5
H10A C10 H10C 109.5
H10B C10 H10C 109.5
C6 C11 H11 107.8
C12 C11 C6 109.3(12)
C12 C11 H11 107.8
C13 C11 C6 111.5(13)
C13 C11 H11 107.8
C13 C11 C12 112.5(13)
C11 C12 H12A 109.5
C11 C12 H12B 109.5
C11 C12 H12C 109.5
H12A C12 H12B 109.5
H12A C12 H12C 109.5
H12B C12 H12C 109.5
C11 C13 H13A 109.5
C11 C13 H13B 109.5
C11 C13 H13C 109.5
H13A C13 H13B 109.5
H13A C13 H13C 109.5
H13B C13 H13C 109.5
H14A C14 H14B 109.5
H14A C14 H14C 109.5
H14B C14 H14C 109.5
C15 C14 H14A 109.5
C15 C14 H14B 109.5
C15 C14 H14C 109.5
C4 C15 H15 94.4
C14 C15 C4 115.7(12)
C14 C15 H15 94.4
C14 C15 C16 126.7(14)
C16 C15 C4 115.8(12)
C16 C15 H15 94.4
C15 C16 H16A 109.5
C15 C16 H16B 109.5
C15 C16 H16C 109.5
H16A C16 H16B 109.5
H16A C16 H16C 109.5
H16B C16 H16C 109.5
C18 C17 C7 120.0(7)
C18 C17 C22 116.8(7)
C22 C17 C7 122.9(6)
C17 C18 H18 119.4
C17 C18 C19 121.2(8)
C19 C18 H18 119.4
C20 C19 C18 119.7(7)
C20 C19 C23 119.4(8)
C23 C19 C18 120.7(8)
C19 C20 C21 121.0(7)
C19 C20 C26 118.1(7)
C26 C20 C21 120.8(7)
C20 C21 C27 118.7(6)
C22 C21 C20 116.7(7)
C22 C21 C27 124.0(6)
O1 C22 C17 113.6(6)
C21 C22 O1 121.4(7)
C21 C22 C17 124.4(6)
C19 C23 H23 119.0
C24 C23 C19 122.1(9)
C24 C23 H23 119.0
C23 C24 H24 120.5
C23 C24 C25 119.0(7)
C25 C24 H24 120.5
C24 C25 H25 119.1
C26 C25 C24 121.9(9)
C26 C25 H25 119.1
C20 C26 H26 120.4
C25 C26 C20 119.3(9)
C25 C26 H26 120.4
C0AA C27 C21 117.4(7)
C36 C27 C21 123.1(6)
C36 C27 C0AA 118.7(7)
C29 C0AA C27 124.1(8)
C29 C0AA C33 118.9(7)
C33 C0AA C27 117.0(7)
C0AA C29 H29 118.7
C0AA C29 C30 122.6(9)
C30 C29 H29 118.7
C29 C30 H30 121.5
C31 C30 C29 117.1(9)
C31 C30 H30 121.5
C30 C31 H31 118.1
C32 C31 C30 123.8(8)
C32 C31 H31 118.1
C31 C32 H32 120.0
C31 C32 C33 120.1(9)
C33 C32 H32 120.0
C0AA C33 C32 117.3(8)
C34 C33 C0AA 120.6(7)
C34 C33 C32 122.2(8)
C33 C34 H34 118.5
C35 C34 C33 123.0(8)
C35 C34 H34 118.5
C34 C35 C36 116.3(7)
C34 C35 C37 119.2(7)
C36 C35 C37 124.2(6)
O2 C36 C35 114.1(6)
C27 C36 O2 121.4(7)
C27 C36 C35 124.3(7)
C38 C37 C35 120.0(7)
C42 C37 C35 121.2(7)
C42 C37 C38 118.7(8)
C37 C38 C49 122.9(8)
C39 C38 C37 117.8(8)
C39 C38 C49 119.3(7)
C38 C39 H39 117.8
C40 C39 C38 124.5(8)
C40 C39 H39 117.8
C39 C40 C41 117.6(9)
C39 C40 C47 121.3(9)
C41 C40 C47 121.0(9)
C40 C41 H41 118.9
C40 C41 C42 122.2(9)
C42 C41 H41 118.9
C37 C42 C43 121.3(8)
C41 C42 C37 119.3(8)
C41 C42 C43 119.4(8)
C42 C43 H43 108.9
C42 C43 C44 110.1(9)
C44 C43 H43 108.9
C45 C43 C42 109.4(9)
C45 C43 H43 108.9
C45 C43 C44 110.8(12)
C43 C44 H44A 109.5
C43 C44 H44B 109.5
C43 C44 H44C 109.5
H44A C44 H44B 109.5
H44A C44 H44C 109.5
H44B C44 H44C 109.5
C43 C45 H45A 109.5
C43 C45 H45B 109.5
C43 C45 H45C 109.5
H45A C45 H45B 109.5
H45A C45 H45C 109.5
H45B C45 H45C 109.5
C40 C47 H47A 105.1
C40 C47 H47 108.1
C40 C47 C46' 113.3(17)
C40 C47 C48 113(2)
C48' C47 C40 116(2)
C48' C47 H47A 105.1
C48' C47 C46' 111(3)
C46' C47 H47A 105.1
C46 C47 C40 113.7(17)
C46 C47 H47 108.1
C46 C47 C48 106(2)
C48 C47 H47 108.1
C38 C49 H49 106.8
C38 C49 C50 113.6(9)
C50 C49 H49 106.8
C51 C49 C38 111.5(10)
C51 C49 H49 106.8
C51 C49 C50 111.0(9)
C49 C50 H50A 109.5
C49 C50 H50B 109.5
C49 C50 H50C 109.5
H50A C50 H50B 109.5
H50A C50 H50C 109.5
H50B C50 H50C 109.5
C49 C51 H51A 109.5
C49 C51 H51B 109.5
C49 C51 H51C 109.5
H51A C51 H51B 109.5
H51A C51 H51C 109.5
H51B C51 H51C 109.5
C53 C52 P1 116.6(7)
C57 C52 P1 122.7(6)
C57 C52 C53 120.7(8)
C52 C53 H53 120.7
C54 C53 C52 118.5(9)
C54 C53 H53 120.7
C53 C54 H54 119.5
C55 C54 C53 120.9(8)
C55 C54 H54 119.5
C54 C55 H55 119.8
C54 C55 C56 120.4(9)
C56 C55 H55 119.8
C55 C56 H56 119.6
C55 C56 C57 120.7(10)
C57 C56 H56 119.6
C52 C57 C56 118.5(8)
C52 C57 H57 120.7
C56 C57 H57 120.7
C59 C58 H58 121.3
C59 C58 C63 117.4(11)
C63 C58 H58 121.3
C58 C59 H59 119.6
C60 C59 C58 120.7(10)
C60 C59 H59 119.6
C59 C60 H60 118.7
C59 C60 C61 122.6(12)
C61 C60 H60 118.7
C60 C61 H61 121.0
C62 C61 C60 117.9(10)
C62 C61 H61 121.0
C61 C62 P2 118.1(7)
C63 C62 P2 122.8(7)
C63 C62 C61 119.0(8)
C58 C63 H63 118.9
C62 C63 C58 122.2(10)
C62 C63 H63 118.9
C65 C64 P1 119.6(7)
C65 C64 C69 121.1(9)
C69 C64 P1 118.5(7)
C64 C65 H65 120.7
C64 C65 C66 118.6(11)
C66 C65 H65 120.7
C65 C66 H66 118.3
C67 C66 C65 123.5(13)
C67 C66 H66 118.3
C66 C67 H67 120.8
C66 C67 C68 118.5(11)
C68 C67 H67 120.8
C67 C68 H68 119.9
C69 C68 C67 120.3(11)
C69 C68 H68 119.9
C64 C69 C68 117.9(11)
C64 C69 H69 121.0
C68 C69 H69 121.0
C74 C75 H75 120.0
C74 C75 C70 120.0
C70 C75 H75 120.0
C75 C74 H74 120.0
C75 C74 C73 120.0
C73 C74 H74 120.0
C74 C73 H73 120.0
C74 C73 C72 120.0
C72 C73 H73 120.0
C73 C72 H72 120.0
C71 C72 C73 120.0
C71 C72 H72 120.0
C72 C71 H71 120.0
C70 C71 C72 120.0
C70 C71 H71 120.0
C75 C70 P2 121.5(4)
C71 C70 P2 118.5(4)
C71 C70 C75 120.0
Pd1 C76 H76A 116.3
Pd1 C76 H76B 116.3
H76A C76 H76B 113.3
C77 C76 Pd1 72.7(10)
C77 C76 H76A 116.3
C77 C76 H76B 116.3
Pd1 C77 H77 114.7
C76 C77 Pd1 72.4(10)
C76 C77 H77 114.7
C76 C77 C78 128(2)
C78 C77 Pd1 72.8(10)
C78 C77 H77 114.7
Pd1 C78 H78A 116.5
Pd1 C78 H78B 116.5
C77 C78 Pd1 70.8(9)
C77 C78 H78A 116.5
C77 C78 H78B 116.5
H78A C78 H78B 113.5
P4 Pd2 P3 111.26(7)
C153 Pd2 P3 92.4(3)
C153 Pd2 P4 155.7(3)
C153 Pd2 C155 66.3(4)
C153 Pd2 C154 37.9(5)
C155 Pd2 P3 158.4(3)
C155 Pd2 P4 90.3(3)
C155 Pd2 C154 36.0(4)
C154 Pd2 P3 123.3(3)
C154 Pd2 P4 122.9(4)
C2AA Pd2 P3 124.4(9)
C2AA Pd2 P4 121.9(9)
C2AA Pd2 C153 33.8(9)
C2AA Pd2 C155 36.0(9)
O3 P3 Pd2 117.53(19)
O3 P3 C129 99.0(3)
O3 P3 C135 106.3(3)
C129 P3 Pd2 113.1(2)
C135 P3 Pd2 118.2(3)
C135 P3 C129 99.6(3)
O4 P4 Pd2 120.98(17)
O4 P4 C146 98.9(3)
O4 P4 C148 103.5(3)
C146 P4 Pd2 110.4(3)
C148 P4 Pd2 117.9(2)
C148 P4 C146 102.1(3)
C99 O3 P3 129.7(4)
C113 O4 P4 129.9(4)
C80 C79 C94 121.6(7)
C84 C79 C80 120.1(7)
C84 C79 C94 118.2(7)
C79 C80 C91 122.3(7)
C81 C80 C79 118.5(7)
C81 C80 C91 119.2(8)
C80 C81 H81 118.6
C80 C81 C82 122.9(8)
C82 C81 H81 118.6
C81 C82 C88 120.8(10)
C83 C82 C81 116.8(7)
C83 C82 C88 122.2(9)
C82 C83 H83 118.4
C82 C83 C84 123.2(8)
C84 C83 H83 118.4
C79 C84 C83 118.5(8)
C79 C84 C85 122.4(7)
C83 C84 C85 119.1(7)
C84 C85 H85 107.2
C84 C85 C87 109.8(10)
C86 C85 C84 110.4(10)
C86 C85 H85 107.2
C86 C85 C87 114.8(11)
C87 C85 H85 107.2
C85 C86 H86A 109.5
C85 C86 H86B 109.5
C85 C86 H86C 109.5
H86A C86 H86B 109.5
H86A C86 H86C 109.5
H86B C86 H86C 109.5
C85 C87 H87A 109.5
C85 C87 H87B 109.5
C85 C87 H87C 109.5
H87A C87 H87B 109.5
H87A C87 H87C 109.5
H87B C87 H87C 109.5
C82 C88 H88 101.8
C89 C88 C82 115.0(10)
C89 C88 H88 101.8
C89 C88 C90 120.0(11)
C90 C88 C82 112.8(11)
C90 C88 H88 101.8
C88 C89 H89A 109.5
C88 C89 H89B 109.5
C88 C89 H89C 109.5
H89A C89 H89B 109.5
H89A C89 H89C 109.5
H89B C89 H89C 109.5
C88 C90 H90A 109.5
C88 C90 H90B 109.5
C88 C90 H90C 109.5
H90A C90 H90B 109.5
H90A C90 H90C 109.5
H90B C90 H90C 109.5
C80 C91 H91 107.5
C80 C91 C92 111.0(8)
C80 C91 C93 111.2(8)
C92 C91 H91 107.5
C93 C91 H91 107.5
C93 C91 C92 111.9(10)
C91 C92 H92A 109.5
C91 C92 H92B 109.5
C91 C92 H92C 109.5
H92A C92 H92B 109.5
H92A C92 H92C 109.5
H92B C92 H92C 109.5
C91 C93 H93A 109.5
C91 C93 H93B 109.5
C91 C93 H93C 109.5
H93A C93 H93B 109.5
H93A C93 H93C 109.5
H93B C93 H93C 109.5
C95 C94 C79 119.1(7)
C95 C94 C99 118.3(6)
C99 C94 C79 122.5(7)
C94 C95 H95 118.8
C94 C95 C96 122.5(7)
C96 C95 H95 118.8
C95 C96 C100 122.0(8)
C97 C96 C95 118.2(7)
C97 C96 C100 119.8(7)
C96 C97 C98 121.2(6)
C96 C97 C103 117.3(7)
C98 C97 C103 121.4(7)
C97 C98 C104 119.6(6)
C99 C98 C97 118.6(6)
C99 C98 C104 121.6(6)
O3 C99 C94 116.2(5)
O3 C99 C98 122.3(6)
C98 C99 C94 120.9(6)
C96 C100 H100 119.0
C101 C100 C96 122.0(9)
C101 C100 H100 119.0
C100 C101 H101 120.9
C100 C101 C102 118.3(8)
C102 C101 H101 120.9
C101 C102 H102 118.7
C103 C102 C101 122.5(8)
C103 C102 H102 118.7
C97 C103 H103 120.1
C102 C103 C97 119.9(8)
C102 C103 H103 120.1
C105 C104 C98 118.9(6)
C113 C104 C98 120.4(6)
C113 C104 C105 119.5(6)
C104 C105 C110 119.1(6)
C106 C105 C104 123.3(7)
C106 C105 C110 117.6(6)
C105 C106 H106 119.3
C107 C106 C105 121.3(8)
C107 C106 H106 119.3
C106 C107 H107 119.9
C108 C107 C106 120.3(8)
C108 C107 H107 119.9
C107 C108 H108 119.3
C107 C108 C109 121.4(8)
C109 C108 H108 119.3
C108 C109 H109 120.5
C108 C109 C110 119.1(8)
C110 C109 H109 120.5
C109 C110 C105 120.0(7)
C111 C110 C105 118.7(6)
C111 C110 C109 121.2(7)
C110 C111 H111 118.2
C112 C111 C110 123.7(7)
C112 C111 H111 118.2
C111 C112 C113 115.6(6)
C111 C112 C114 119.2(7)
C113 C112 C114 125.2(6)
O4 C113 C104 120.4(6)
O4 C113 C112 116.0(5)
C104 C113 C112 123.2(6)
C115 C114 C112 118.3(7)
C119 C114 C112 122.4(6)
C119 C114 C115 119.2(6)
C114 C115 C123 122.1(6)
C116 C115 C114 118.0(8)
C116 C115 C123 119.7(7)
C115 C116 H116 118.0
C117 C116 C115 123.9(7)
C117 C116 H116 118.0
C116 C117 C118 117.9(7)
C116 C117 C120 123.5(8)
C118 C117 C120 118.5(8)
C117 C118 H118 119.9
C119 C118 C117 120.2(8)
C119 C118 H118 119.9
C114 C119 C118 120.7(7)
C114 C119 C126 123.8(7)
C118 C119 C126 115.5(8)
C117 C120 H120 106.7
C121 C120 C117 111.3(9)
C121 C120 H120 106.7
C121 C120 C122 113.0(11)
C122 C120 C117 112.0(9)
C122 C120 H120 106.7
C120 C121 H12D 109.5
C120 C121 H12E 109.5
C120 C121 H12F 109.5
H12D C121 H12E 109.5
H12D C121 H12F 109.5
H12E C121 H12F 109.5
C120 C122 H12G 109.5
C120 C122 H12H 109.5
C120 C122 H12I 109.5
H12G C122 H12H 109.5
H12G C122 H12I 109.5
H12H C122 H12I 109.5
C115 C123 H123 107.9
C115 C123 C124 111.7(7)
C124 C123 H123 107.9
C125 C123 C115 111.5(8)
C125 C123 H123 107.9
C125 C123 C124 109.8(8)
C123 C124 H12J 109.5
C123 C124 H12K 109.5
C123 C124 H12L 109.5
H12J C124 H12K 109.5
H12J C124 H12L 109.5
H12K C124 H12L 109.5
C123 C125 H12M 109.5
C123 C125 H12N 109.5
C123 C125 H12O 109.5
H12M C125 H12N 109.5
H12M C125 H12O 109.5
H12N C125 H12O 109.5
C119 C126 H126 107.2
C119 C126 C127 110.5(8)
C127 C126 H126 107.2
C128 C126 C119 114.4(8)
C128 C126 H126 107.2
C128 C126 C127 109.8(9)
C126 C127 H12P 109.5
C126 C127 H12Q 109.5
C126 C127 H12R 109.5
H12P C127 H12Q 109.5
H12P C127 H12R 109.5
H12Q C127 H12R 109.5
C126 C128 H12S 109.5
C126 C128 H12T 109.5
C126 C128 H12U 109.5
H12S C128 H12T 109.5
H12S C128 H12U 109.5
H12T C128 H12U 109.5
C130 C129 P3 121.2(6)
C134 C129 P3 118.9(6)
C134 C129 C130 119.7(7)
C129 C130 H130 120.6
C131 C130 C129 118.8(8)
C131 C130 H130 120.6
C130 C131 H131 119.4
C130 C131 C132 121.2(9)
C132 C131 H131 119.4
C131 C132 H132 119.6
C133 C132 C131 120.7(8)
C133 C132 H132 119.6
C132 C133 H133 120.6
C132 C133 C134 118.9(9)
C134 C133 H133 120.6
C129 C134 C133 120.8(8)
C129 C134 H134 119.6
C133 C134 H134 119.6
C136 C135 P3 119.4(7)
C140 C135 P3 120.4(6)
C140 C135 C136 119.2(8)
C135 C136 H136 120.7
C137 C136 C135 118.7(11)
C137 C136 H136 120.7
C136 C137 H137 119.3
C136 C137 C138 121.4(11)
C138 C137 H137 119.3
C137 C138 H138 120.4
C139 C138 C137 119.3(10)
C139 C138 H138 120.4
C138 C139 H139 118.7
C138 C139 C140 122.5(11)
C140 C139 H139 118.7
C135 C140 C139 118.8(9)
C135 C140 H140 120.6
C139 C140 H140 120.6
C142 C141 H141 121.6
C146 C141 H141 121.6
C146 C141 C142 116.8(10)
C141 C142 H142 118.0
C143 C142 C141 124.1(10)
C143 C142 H142 118.0
C142 C143 H143 120.2
C142 C143 C144 119.6(9)
C144 C143 H143 120.2
C143 C144 H144 120.5
C145 C144 C143 119.0(11)
C145 C144 H144 120.5
C144 C145 H145 119.6
C144 C145 C146 120.7(10)
C146 C145 H145 119.6
C141 C146 P4 124.1(7)
C141 C146 C145 119.4(7)
C145 C146 P4 116.4(6)
C148 C147 H147 120.3
C152 C147 H147 120.3
C152 C147 C148 119.4(9)
C147 C148 P4 119.0(6)
C149 C148 P4 121.7(6)
C149 C148 C147 119.0(8)
C148 C149 H149 120.2
C148 C149 C150 119.6(8)
C150 C149 H149 120.2
C149 C150 H150 119.5
C151 C150 C149 121.0(9)
C151 C150 H150 119.5
C150 C151 H151 121.0
C152 C151 C150 118.0(10)
C152 C151 H151 121.0
C147 C152 H152 118.6
C151 C152 C147 122.9(9)
C151 C152 H152 118.6
Pd2 C153 H15A 116.3
Pd2 C153 H15B 116.3
Pd2 C153 H15C 116.5
Pd2 C153 H15D 116.5
H15A C153 H15B 113.3
H15C C153 H15D 113.5
C154 C153 Pd2 72.7(7)
C154 C153 H15A 116.3
C154 C153 H15B 116.3
C2AA C153 Pd2 70.8(15)
C2AA C153 H15C 116.5
C2AA C153 H15D 116.5
Pd2 C155 H15E 116.3
Pd2 C155 H15F 116.3
Pd2 C155 H15G 116.8
Pd2 C155 H15H 116.8
H15E C155 H15F 113.3
H15G C155 H15H 113.8
C154 C155 Pd2 72.6(7)
C154 C155 H15E 116.3
C154 C155 H15F 116.3
C2AA C155 Pd2 68.7(14)
C2AA C155 H15G 116.8
C2AA C155 H15H 116.8
Pd2 C154 H154 120.4
C153 C154 Pd2 69.4(7)
C153 C154 H154 120.4
C155 C154 Pd2 71.4(7)
C155 C154 C153 118.0(15)
C155 C154 H154 120.4
Pd2 C2AA H2AA 110.5
C153 C2AA Pd2 75.4(15)
C153 C2AA C155 136(3)
C153 C2AA H2AA 110.5
C155 C2AA Pd2 75.3(14)
C155 C2AA H2AA 110.5
O5 Cl1 O6 89.4(15)
O7 Cl1 O5 106.4(15)
O7 Cl1 O6 115.6(16)
O8 Cl1 O5 114.4(15)
O8 Cl1 O6 108.9(16)
O8 Cl1 O7 118.5(13)
O9 Cl2 O10 116.5(13)
O9 Cl2 O12 88.5(15)
O10 Cl2 O12 108.7(12)
O11 Cl2 O9 96.1(18)
O11 Cl2 O10 107.9(13)
O11 Cl2 O12 136.2(19)
Cl3 C156 H15I 109.0
Cl3 C156 H15J 109.0
Cl4 C156 Cl3 112.9(12)
Cl4 C156 H15I 109.0
Cl4 C156 H15J 109.0
H15I C156 H15J 107.8
C47 C48' H48A 109.5
C47 C48' H48B 109.5
C47 C48' H48C 109.5
H48A C48' H48B 109.5
H48A C48' H48C 109.5
H48B C48' H48C 109.5
C47 C46' H46A 109.5
C47 C46' H46B 109.5
C47 C46' H46C 109.5
H46A C46' H46B 109.5
H46A C46' H46C 109.5
H46B C46' H46C 109.5
C47 C46 H46D 109.5
C47 C46 H46E 109.5
C47 C46 H46F 109.5
H46D C46 H46E 109.5
H46D C46 H46F 109.5
H46E C46 H46F 109.5
C47 C48 H48D 109.5
C47 C48 H48E 109.5
C47 C48 H48F 109.5
H48D C48 H48E 109.5
H48D C48 H48F 109.5
H48E C48 H48F 109.5

loop_
_geom_bond_atom_site_label_1
_geom_bond_atom_site_label_2
_geom_bond_distance
Pd1 P1 2.339(2)
Pd1 P2 2.315(2)
Pd1 C76 2.178(12)
Pd1 C77 2.182(18)
Pd1 C78 2.207(11)
P1 O1 1.639(6)
P1 C52 1.831(8)
P1 C64 1.806(8)
P2 O2 1.626(6)
P2 C62 1.787(9)
P2 C70 1.845(5)
O1 C22 1.404(8)
O2 C36 1.398(8)
C3AA C4AA 1.380(13)
C3AA C7 1.393(12)
C3AA C8 1.522(13)
C4AA H4AA 0.9300
C4AA C4 1.361(15)
C4 C5 1.386(15)
C4 C15 1.525(15)
C5 H5 0.9300
C5 C6 1.334(14)
C6 C7 1.436(12)
C6 C11 1.554(16)
C7 C17 1.488(11)
C8 H8 0.9800
C8 C1AA 1.489(15)
C8 C10 1.557(14)
C1AA H1AA 0.9600
C1AA H1AB 0.9600
C1AA H1AC 0.9600
C10 H10A 0.9600
C10 H10B 0.9600
C10 H10C 0.9600
C11 H11 0.9800
C11 C12 1.54(2)
C11 C13 1.49(2)
C12 H12A 0.9600
C12 H12B 0.9600
C12 H12C 0.9600
C13 H13A 0.9600
C13 H13B 0.9600
C13 H13C 0.9600
C14 H14A 0.9600
C14 H14B 0.9600
C14 H14C 0.9600
C14 C15 1.359(19)
C15 H15 0.9800
C15 C16 1.376(18)
C16 H16A 0.9600
C16 H16B 0.9600
C16 H16C 0.9600
C17 C18 1.387(10)
C17 C22 1.443(11)
C18 H18 0.9300
C18 C19 1.433(13)
C19 C20 1.395(11)
C19 C23 1.412(11)
C20 C21 1.442(10)
C20 C26 1.437(12)
C21 C22 1.377(11)
C21 C27 1.484(11)
C23 H23 0.9300
C23 C24 1.343(13)
C24 H24 0.9300
C24 C25 1.389(14)
C25 H25 0.9300
C25 C26 1.375(11)
C26 H26 0.9300
C27 C0AA 1.447(11)
C27 C36 1.362(10)
C0AA C29 1.367(12)
C0AA C33 1.430(11)
C29 H29 0.9300
C29 C30 1.404(12)
C30 H30 0.9300
C30 C31 1.374(14)
C31 H31 0.9300
C31 C32 1.328(14)
C32 H32 0.9300
C32 C33 1.445(11)
C33 C34 1.394(12)
C34 H34 0.9300
C34 C35 1.361(11)
C35 C36 1.427(11)
C35 C37 1.517(11)
C37 C38 1.418(11)
C37 C42 1.406(11)
C38 C39 1.394(13)
C38 C49 1.502(12)
C39 H39 0.9300
C39 C40 1.337(14)
C40 C41 1.382(13)
C40 C47 1.517(15)
C41 H41 0.9300
C41 C42 1.392(13)
C42 C43 1.546(12)
C43 H43 0.9800
C43 C44 1.540(17)
C43 C45 1.548(18)
C44 H44A 0.9600
C44 H44B 0.9600
C44 H44C 0.9600
C45 H45A 0.9600
C45 H45B 0.9600
C45 H45C 0.9600
C47 H47A 0.9800
C47 H47 0.9800
C47 C48' 1.47(5)
C47 C46' 1.56(4)
C47 C46 1.35(3)
C47 C48 1.60(4)
C49 H49 0.9800
C49 C50 1.524(14)
C49 C51 1.462(18)
C50 H50A 0.9600
C50 H50B 0.9600
C50 H50C 0.9600
C51 H51A 0.9600
C51 H51B 0.9600
C51 H51C 0.9600
C52 C53 1.426(11)
C52 C57 1.362(12)
C53 H53 0.9300
C53 C54 1.391(14)
C54 H54 0.9300
C54 C55 1.346(14)
C55 H55 0.9300
C55 C56 1.387(14)
C56 H56 0.9300
C56 C57 1.406(13)
C57 H57 0.9300
C58 H58 0.9300
C58 C59 1.41(2)
C58 C63 1.404(15)
C59 H59 0.9300
C59 C60 1.303(19)
C60 H60 0.9300
C60 C61 1.408(15)
C61 H61 0.9300
C61 C62 1.412(12)
C62 C63 1.351(13)
C63 H63 0.9300
C64 C65 1.359(13)
C64 C69 1.403(13)
C65 H65 0.9300
C65 C66 1.383(14)
C66 H66 0.9300
C66 C67 1.336(17)
C67 H67 0.9300
C67 C68 1.401(19)
C68 H68 0.9300
C68 C69 1.409(16)
C69 H69 0.9300
C75 H75 0.9300
C75 C74 1.3900
C75 C70 1.3900
C74 H74 0.9300
C74 C73 1.3900
C73 H73 0.9300
C73 C72 1.3900
C72 H72 0.9300
C72 C71 1.3900
C71 H71 0.9300
C71 C70 1.3900
C76 H76A 0.9700
C76 H76B 0.9700
C76 C77 1.308(19)
C77 H77 0.9800
C77 C78 1.37(2)
C78 H78A 0.9700
C78 H78B 0.9700
Pd2 P3 2.3290(19)
Pd2 P4 2.3123(18)
Pd2 C153 2.190(9)
Pd2 C155 2.219(9)
Pd2 C154 2.234(14)
Pd2 C2AA 2.14(3)
P3 O3 1.621(5)
P3 C129 1.827(7)
P3 C135 1.794(8)
P4 O4 1.630(5)
P4 C146 1.818(7)
P4 C148 1.816(8)
O3 C99 1.385(8)
O4 C113 1.370(8)
C79 C80 1.400(12)
C79 C84 1.386(11)
C79 C94 1.517(10)
C80 C81 1.376(11)
C80 C91 1.507(12)
C81 H81 0.9300
C81 C82 1.390(13)
C82 C83 1.361(14)
C82 C88 1.523(12)
C83 H83 0.9300
C83 C84 1.393(11)
C84 C85 1.545(14)
C85 H85 0.9800
C85 C86 1.537(19)
C85 C87 1.57(2)
C86 H86A 0.9600
C86 H86B 0.9600
C86 H86C 0.9600
C87 H87A 0.9600
C87 H87B 0.9600
C87 H87C 0.9600
C88 H88 0.9800
C88 C89 1.449(18)
C88 C90 1.432(18)
C89 H89A 0.9600
C89 H89B 0.9600
C89 H89C 0.9600
C90 H90A 0.9600
C90 H90B 0.9600
C90 H90C 0.9600
C91 H91 0.9800
C91 C92 1.555(15)
C91 C93 1.537(16)
C92 H92A 0.9600
C92 H92B 0.9600
C92 H92C 0.9600
C93 H93A 0.9600
C93 H93B 0.9600
C93 H93C 0.9600
C94 C95 1.379(11)
C94 C99 1.423(10)
C95 H95 0.9300
C95 C96 1.416(11)
C96 C97 1.396(11)
C96 C100 1.418(11)
C97 C98 1.418(10)
C97 C103 1.431(10)
C98 C99 1.406(9)
C98 C104 1.502(10)
C100 H100 0.9300
C100 C101 1.344(12)
C101 H101 0.9300
C101 C102 1.388(13)
C102 H102 0.9300
C102 C103 1.364(11)
C103 H103 0.9300
C104 C105 1.422(10)
C104 C113 1.377(9)
C105 C106 1.413(10)
C105 C110 1.416(10)
C106 H106 0.9300
C106 C107 1.376(11)
C107 H107 0.9300
C107 C108 1.362(13)
C108 H108 0.9300
C108 C109 1.387(12)
C109 H109 0.9300
C109 C110 1.414(11)
C110 C111 1.399(10)
C111 H111 0.9300
C111 C112 1.397(11)
C112 C113 1.421(10)
C112 C114 1.498(9)
C114 C115 1.414(10)
C114 C119 1.380(12)
C115 C116 1.403(11)
C115 C123 1.514(12)
C116 H116 0.9300
C116 C117 1.333(13)
C117 C118 1.421(12)
C117 C120 1.536(11)
C118 H118 0.9300
C118 C119 1.396(10)
C119 C126 1.544(11)
C120 H120 0.9800
C120 C121 1.462(16)
C120 C122 1.501(19)
C121 H12D 0.9600
C121 H12E 0.9600
C121 H12F 0.9600
C122 H12G 0.9600
C122 H12H 0.9600
C122 H12I 0.9600
C123 H123 0.9800
C123 C124 1.560(12)
C123 C125 1.507(15)
C124 H12J 0.9600
C124 H12K 0.9600
C124 H12L 0.9600
C125 H12M 0.9600
C125 H12N 0.9600
C125 H12O 0.9600
C126 H126 0.9800
C126 C127 1.571(15)
C126 C128 1.494(16)
C127 H12P 0.9600
C127 H12Q 0.9600
C127 H12R 0.9600
C128 H12S 0.9600
C128 H12T 0.9600
C128 H12U 0.9600
C129 C130 1.414(11)
C129 C134 1.364(11)
C130 H130 0.9300
C130 C131 1.378(11)
C131 H131 0.9300
C131 C132 1.385(14)
C132 H132 0.9300
C132 C133 1.358(14)
C133 H133 0.9300
C133 C134 1.422(11)
C134 H134 0.9300
C135 C136 1.400(12)
C135 C140 1.382(12)
C136 H136 0.9300
C136 C137 1.379(15)
C137 H137 0.9300
C137 C138 1.384(19)
C138 H138 0.9300
C138 C139 1.307(17)
C139 H139 0.9300
C139 C140 1.401(14)
C140 H140 0.9300
C141 H141 0.9300
C141 C142 1.406(13)
C141 C146 1.379(11)
C142 H142 0.9300
C142 C143 1.294(17)
C143 H143 0.9300
C143 C144 1.411(18)
C144 H144 0.9300
C144 C145 1.358(14)
C145 H145 0.9300
C145 C146 1.406(13)
C147 H147 0.9300
C147 C148 1.387(11)
C147 C152 1.357(13)
C148 C149 1.381(11)
C149 H149 0.9300
C149 C150 1.388(13)
C150 H150 0.9300
C150 C151 1.370(15)
C151 H151 0.9300
C151 C152 1.358(16)
C152 H152 0.9300
C153 H15A 0.9700
C153 H15B 0.9700
C153 H15C 0.9700
C153 H15D 0.9700
C153 C154 1.436(19)
C153 C2AA 1.26(3)
C155 H15E 0.9700
C155 H15F 0.9700
C155 H15G 0.9700
C155 H15H 0.9700
C155 C154 1.378(15)
C155 C2AA 1.35(3)
C154 H154 0.9800
C2AA H2AA 0.9800
Cl1 O5 1.46(3)
Cl1 O6 1.46(2)
Cl1 O7 1.346(19)
Cl1 O8 1.295(18)
Cl2 O9 1.37(2)
Cl2 O10 1.390(12)
Cl2 O11 1.21(2)
Cl2 O12 1.40(2)
Cl3 C156 1.76(2)
Cl4 C156 1.73(2)
C156 H15I 0.9700
C156 H15J 0.9700
C48' H48A 0.9600
C48' H48B 0.9600
C48' H48C 0.9600
C46' H46A 0.9600
C46' H46B 0.9600
C46' H46C 0.9600
C46 H46D 0.9600
C46 H46E 0.9600
C46 H46F 0.9600
C48 H48D 0.9600
C48 H48E 0.9600
C48 H48F 0.9600

loop_
_geom_torsion_atom_site_label_1
_geom_torsion_atom_site_label_2
_geom_torsion_atom_site_label_3
_geom_torsion_atom_site_label_4
_geom_torsion
Pd1 P1 O1 C22 23.7(7)
Pd1 P1 C52 C53 -84.8(7)
Pd1 P1 C52 C57 94.1(8)
Pd1 P1 C64 C65 -171.9(5)
Pd1 P1 C64 C69 18.4(7)
Pd1 P2 O2 C36 19.6(7)
Pd1 P2 C62 C61 -169.3(6)
Pd1 P2 C62 C63 14.9(9)
Pd1 P2 C70 C75 86.8(5)
Pd1 P2 C70 C71 -94.3(4)
Pd1 C76 C77 C78 50.2(18)
P1 O1 C22 C17 -128.8(6)
P1 O1 C22 C21 59.5(9)
P1 C52 C53 C54 173.5(7)
P1 C52 C57 C56 -174.5(8)
P1 C64 C65 C66 -173.0(7)
P1 C64 C69 C68 172.4(8)
P2 O2 C36 C27 60.4(9)
P2 O2 C36 C35 -124.3(6)
P2 C62 C63 C58 171.4(9)
O1 P1 C52 C53 149.7(7)
O1 P1 C52 C57 -31.4(8)
O1 P1 C64 C65 -36.9(7)
O1 P1 C64 C69 153.4(6)
O2 P2 C62 C61 -33.1(8)
O2 P2 C62 C63 151.2(8)
O2 P2 C70 C75 -40.7(5)
O2 P2 C70 C71 138.2(4)
C3AA C4AA C4 C5 2.0(15)
C3AA C4AA C4 C15 -177.9(10)
C3AA C7 C17 C18 -74.8(11)
C3AA C7 C17 C22 111.2(9)
C4AA C3AA C7 C6 1.8(12)
C4AA C3AA C7 C17 174.9(8)
C4AA C3AA C8 C1AA 62.5(11)
C4AA C3AA C8 C10 -62.3(12)
C4AA C4 C5 C6 -1.8(16)
C4AA C4 C15 C14 94.1(18)
C4AA C4 C15 C16 -71.8(19)
C4 C5 C6 C7 1.7(16)
C4 C5 C6 C11 -176.3(11)
C5 C4 C15 C14 -85.8(19)
C5 C4 C15 C16 108.3(17)
C5 C6 C7 C3AA -1.7(13)
C5 C6 C7 C17 -175.0(9)
C5 C6 C11 C12 -56.1(16)
C5 C6 C11 C13 68.9(14)
C6 C7 C17 C18 98.1(10)
C6 C7 C17 C22 -75.9(10)
C7 C3AA C4AA C4 -2.1(13)
C7 C3AA C8 C1AA -115.7(10)
C7 C3AA C8 C10 119.5(11)
C7 C6 C11 C12 125.9(11)
C7 C6 C11 C13 -109.1(12)
C7 C17 C18 C19 -173.5(8)
C7 C17 C22 O1 -0.9(10)
C7 C17 C22 C21 170.5(7)
C8 C3AA C4AA C4 179.7(9)
C8 C3AA C7 C6 180.0(8)
C8 C3AA C7 C17 -6.9(12)
C11 C6 C7 C3AA 176.3(10)
C11 C6 C7 C17 2.9(14)
C15 C4 C5 C6 178.1(11)
C17 C18 C19 C20 3.2(13)
C17 C18 C19 C23 178.2(8)
C18 C17 C22 O1 -175.1(7)
C18 C17 C22 C21 -3.8(11)
C18 C19 C20 C21 -4.8(12)
C18 C19 C20 C26 172.3(8)
C18 C19 C23 C24 -176.0(9)
C19 C20 C21 C22 2.1(11)
C19 C20 C21 C27 174.1(7)
C19 C20 C26 C25 3.0(13)
C19 C23 C24 C25 4.6(16)
C20 C19 C23 C24 -1.0(14)
C20 C21 C22 O1 173.0(6)
C20 C21 C22 C17 2.3(11)
C20 C21 C27 C0AA -95.5(8)
C20 C21 C27 C36 74.0(10)
C21 C20 C26 C25 -180.0(8)
C21 C27 C0AA C29 -5.4(11)
C21 C27 C0AA C33 173.8(6)
C21 C27 C36 O2 4.5(10)
C21 C27 C36 C35 -170.4(6)
C22 C17 C18 C19 0.9(12)
C22 C21 C27 C0AA 75.9(9)
C22 C21 C27 C36 -114.6(8)
C23 C19 C20 C21 -179.8(8)
C23 C19 C20 C26 -2.7(12)
C23 C24 C25 C26 -4.3(16)
C24 C25 C26 C20 0.5(15)
C26 C20 C21 C22 -174.9(7)
C26 C20 C21 C27 -2.8(11)
C27 C21 C22 O1 1.4(11)
C27 C21 C22 C17 -169.3(7)
C27 C0AA C29 C30 -178.5(8)
C27 C0AA C33 C32 176.4(6)
C27 C0AA C33 C34 -4.6(10)
C0AA C27 C36 O2 173.8(6)
C0AA C27 C36 C35 -1.0(10)
C0AA C29 C30 C31 2.2(14)
C0AA C33 C34 C35 2.5(12)
C29 C0AA C33 C32 -4.3(11)
C29 C0AA C33 C34 174.7(7)
C29 C30 C31 C32 -4.6(15)
C30 C31 C32 C33 2.4(15)
C31 C32 C33 C0AA 2.1(12)
C31 C32 C33 C34 -176.8(8)
C32 C33 C34 C35 -178.6(7)
C33 C0AA C29 C30 2.2(12)
C33 C34 C35 C36 0.5(11)
C33 C34 C35 C37 -173.1(7)
C34 C35 C36 O2 -176.4(6)
C34 C35 C36 C27 -1.2(10)
C34 C35 C37 C38 106.1(9)
C34 C35 C37 C42 -70.4(11)
C35 C37 C38 C39 -177.8(8)
C35 C37 C38 C49 4.0(13)
C35 C37 C42 C41 178.0(8)
C35 C37 C42 C43 -2.2(13)
C36 C27 C0AA C29 -175.4(7)
C36 C27 C0AA C33 3.9(10)
C36 C35 C37 C38 -66.9(11)
C36 C35 C37 C42 116.6(9)
C37 C35 C36 O2 -3.2(10)
C37 C35 C36 C27 172.0(7)
C37 C38 C39 C40 -0.6(15)
C37 C38 C49 C50 128.4(10)
C37 C38 C49 C51 -105.3(11)
C37 C42 C43 C44 124.3(11)
C37 C42 C43 C45 -113.7(11)
C38 C37 C42 C41 1.5(13)
C38 C37 C42 C43 -178.7(8)
C38 C39 C40 C41 2.0(17)
C38 C39 C40 C47 177.7(11)
C39 C38 C49 C50 -49.8(13)
C39 C38 C49 C51 76.5(12)
C39 C40 C41 C42 -1.7(16)
C39 C40 C47 C48' 158(2)
C39 C40 C47 C46' -72(2)
C39 C40 C47 C46 -111(2)
C39 C40 C47 C48 129(2)
C40 C41 C42 C37 0.0(15)
C40 C41 C42 C43 -179.8(10)
C41 C40 C47 C48' -26(3)
C41 C40 C47 C46' 103.9(19)
C41 C40 C47 C46 65(3)
C41 C40 C47 C48 -56(2)
C41 C42 C43 C44 -55.9(14)
C41 C42 C43 C45 66.1(13)
C42 C37 C38 C39 -1.2(13)
C42 C37 C38 C49 -179.5(9)
C47 C40 C41 C42 -177.4(11)
C49 C38 C39 C40 177.8(10)
C52 P1 O1 C22 144.8(6)
C52 P1 C64 C65 65.2(7)
C52 P1 C64 C69 -104.5(7)
C52 C53 C54 C55 3.6(15)
C53 C52 C57 C56 4.3(14)
C53 C54 C55 C56 -0.9(16)
C54 C55 C56 C57 -0.1(17)
C55 C56 C57 C52 -1.6(16)
C57 C52 C53 C54 -5.3(14)
C58 C59 C60 C61 -3(2)
C59 C58 C63 C62 2.6(19)
C59 C60 C61 C62 1.1(19)
C60 C61 C62 P2 -173.5(9)
C60 C61 C62 C63 2.4(15)
C61 C62 C63 C58 -4.3(16)
C62 P2 O2 C36 -115.6(6)
C62 P2 C70 C75 -147.8(5)
C62 P2 C70 C71 31.2(5)
C63 C58 C59 C60 1(2)
C64 P1 O1 C22 -112.2(6)
C64 P1 C52 C53 43.4(8)
C64 P1 C52 C57 -137.7(8)
C64 C65 C66 C67 1.7(15)
C65 C64 C69 C68 2.8(14)
C65 C66 C67 C68 0.8(17)
C66 C67 C68 C69 -1.6(18)
C67 C68 C69 C64 -0.2(17)
C69 C64 C65 C66 -3.6(13)
C75 C74 C73 C72 0.0
C74 C75 C70 P2 178.9(5)
C74 C75 C70 C71 0.0
C74 C73 C72 C71 0.0
C73 C72 C71 C70 0.0
C72 C71 C70 P2 -178.9(5)
C72 C71 C70 C75 0.0
C70 P2 O2 C36 143.2(6)
C70 P2 C62 C61 67.7(7)
C70 P2 C62 C63 -108.0(8)
C70 C75 C74 C73 0.0
C76 C77 C78 Pd1 -50.1(18)
Pd2 P3 O3 C99 24.4(6)
Pd2 P3 C129 C130 91.7(6)
Pd2 P3 C129 C134 -82.9(7)
Pd2 P3 C135 C136 16.4(7)
Pd2 P3 C135 C140 -174.8(5)
Pd2 P4 O4 C113 9.5(6)
Pd2 P4 C146 C141 -123.8(7)
Pd2 P4 C146 C145 60.4(8)
Pd2 P4 C148 C147 24.3(7)
Pd2 P4 C148 C149 -162.5(5)
Pd2 C153 C154 C155 -54.1(11)
Pd2 C153 C2AA C155 50(4)
Pd2 C155 C154 C153 53.1(11)
Pd2 C155 C2AA C153 -50(4)
P3 O3 C99 C94 -128.8(6)
P3 O3 C99 C98 59.4(9)
P3 C129 C130 C131 -173.5(7)
P3 C129 C134 C133 173.0(7)
P3 C135 C136 C137 170.9(8)
P3 C135 C140 C139 -172.3(6)
P4 O4 C113 C104 66.8(8)
P4 O4 C113 C112 -119.7(6)
P4 C148 C149 C150 -173.6(6)
O3 P3 C129 C130 -33.5(7)
O3 P3 C129 C134 151.9(7)
O3 P3 C135 C136 151.2(6)
O3 P3 C135 C140 -40.1(7)
O4 P4 C146 C141 108.3(8)
O4 P4 C146 C145 -67.5(8)
O4 P4 C148 C147 160.8(6)
O4 P4 C148 C149 -26.0(7)
C79 C80 C81 C82 1.3(14)
C79 C80 C91 C92 116.4(11)
C79 C80 C91 C93 -118.3(10)
C79 C84 C85 C86 -112.7(12)
C79 C84 C85 C87 119.8(10)
C79 C94 C95 C96 -173.0(8)
C79 C94 C99 O3 -0.6(10)
C79 C94 C99 C98 171.2(7)
C80 C79 C84 C83 0.2(14)
C80 C79 C84 C85 179.4(9)
C80 C79 C94 C95 -77.4(11)
C80 C79 C94 C99 105.3(9)
C80 C81 C82 C83 -0.8(15)
C80 C81 C82 C88 -177.3(11)
C81 C80 C91 C92 -62.7(13)
C81 C80 C91 C93 62.6(11)
C81 C82 C83 C84 0.0(15)
C81 C82 C88 C89 150.6(13)
C81 C82 C88 C90 -66.9(17)
C82 C83 C84 C79 0.3(15)
C82 C83 C84 C85 -179.0(10)
C83 C82 C88 C89 -25.7(19)
C83 C82 C88 C90 116.9(14)
C83 C84 C85 C86 66.5(14)
C83 C84 C85 C87 -60.9(13)
C84 C79 C80 C81 -0.9(13)
C84 C79 C80 C91 180.0(9)
C84 C79 C94 C95 97.8(10)
C84 C79 C94 C99 -79.6(11)
C88 C82 C83 C84 176.4(11)
C91 C80 C81 C82 -179.6(9)
C94 C79 C80 C81 174.2(8)
C94 C79 C80 C91 -5.0(13)
C94 C79 C84 C83 -175.1(8)
C94 C79 C84 C85 4.2(14)
C94 C95 C96 C97 -0.1(12)
C94 C95 C96 C100 178.1(8)
C95 C94 C99 O3 -178.0(7)
C95 C94 C99 C98 -6.1(11)
C95 C96 C97 C98 -2.7(11)
C95 C96 C97 C103 175.0(7)
C95 C96 C100 C101 -177.8(9)
C96 C97 C98 C99 1.1(10)
C96 C97 C98 C104 175.2(6)
C96 C97 C103 C102 4.5(11)
C96 C100 C101 C102 1.2(14)
C97 C96 C100 C101 0.4(13)
C97 C98 C99 O3 174.8(6)
C97 C98 C99 C94 3.4(10)
C97 C98 C104 C105 -97.6(7)
C97 C98 C104 C113 69.9(9)
C98 C97 C103 C102 -177.7(7)
C98 C104 C105 C106 -8.2(10)
C98 C104 C105 C110 171.0(6)
C98 C104 C113 O4 6.5(10)
C98 C104 C113 C112 -166.6(6)
C99 C94 C95 C96 4.5(12)
C99 C98 C104 C105 76.4(8)
C99 C98 C104 C113 -116.1(7)
C100 C96 C97 C98 179.0(7)
C100 C96 C97 C103 -3.2(11)
C100 C101 C102 C103 0.2(14)
C101 C102 C103 C97 -3.1(13)
C103 C97 C98 C99 -176.6(6)
C103 C97 C98 C104 -2.4(10)
C104 C98 C99 O3 0.7(10)
C104 C98 C99 C94 -170.6(6)
C104 C105 C106 C107 -176.4(7)
C104 C105 C110 C109 177.4(7)
C104 C105 C110 C111 -5.2(10)
C105 C104 C113 O4 173.9(6)
C105 C104 C113 C112 0.8(10)
C105 C106 C107 C108 -0.5(12)
C105 C110 C111 C112 3.2(11)
C106 C105 C110 C109 -3.4(10)
C106 C105 C110 C111 174.0(7)
C106 C107 C108 C109 -4.7(13)
C107 C108 C109 C110 5.6(13)
C108 C109 C110 C105 -1.5(12)
C108 C109 C110 C111 -178.7(8)
C109 C110 C111 C112 -179.5(7)
C110 C105 C106 C107 4.4(10)
C110 C111 C112 C113 0.8(11)
C110 C111 C112 C114 -176.8(7)
C111 C112 C113 O4 -176.2(6)
C111 C112 C113 C104 -2.8(10)
C111 C112 C114 C115 112.7(8)
C111 C112 C114 C119 -64.0(11)
C112 C114 C115 C116 -177.5(7)
C112 C114 C115 C123 -2.2(12)
C112 C114 C119 C118 175.9(8)
C112 C114 C119 C126 -0.8(13)
C113 C104 C105 C106 -175.8(6)
C113 C104 C105 C110 3.4(10)
C113 C112 C114 C115 -64.6(10)
C113 C112 C114 C119 118.7(9)
C114 C112 C113 O4 1.2(10)
C114 C112 C113 C104 174.5(7)
C114 C115 C116 C117 1.4(14)
C114 C115 C123 C124 141.3(8)
C114 C115 C123 C125 -95.5(9)
C114 C119 C126 C127 112.3(10)
C114 C119 C126 C128 -123.1(10)
C115 C114 C119 C118 -0.7(13)
C115 C114 C119 C126 -177.5(8)
C115 C116 C117 C118 -0.6(15)
C115 C116 C117 C120 178.9(9)
C116 C115 C123 C124 -43.5(11)
C116 C115 C123 C125 79.7(10)
C116 C117 C118 C119 -1.0(15)
C116 C117 C120 C121 -115.3(13)
C116 C117 C120 C122 117.1(12)
C117 C118 C119 C114 1.6(15)
C117 C118 C119 C126 178.6(9)
C118 C117 C120 C121 64.1(15)
C118 C117 C120 C122 -63.4(13)
C118 C119 C126 C127 -64.6(12)
C118 C119 C126 C128 60.1(12)
C119 C114 C115 C116 -0.7(12)
C119 C114 C115 C123 174.6(8)
C120 C117 C118 C119 179.6(10)
C123 C115 C116 C117 -174.0(9)
C129 P3 O3 C99 146.5(6)
C129 P3 C135 C136 -106.4(7)
C129 P3 C135 C140 62.3(7)
C129 C130 C131 C132 0.9(15)
C130 C129 C134 C133 -1.7(13)
C130 C131 C132 C133 -2.3(16)
C131 C132 C133 C134 1.7(15)
C132 C133 C134 C129 0.3(14)
C134 C129 C130 C131 1.1(13)
C135 P3 O3 C99 -110.6(6)
C135 P3 C129 C130 -141.9(7)
C135 P3 C129 C134 43.5(8)
C135 C136 C137 C138 0.3(16)
C136 C135 C140 C139 -3.5(11)
C136 C137 C138 C139 -1.1(17)
C137 C138 C139 C140 -0.4(16)
C138 C139 C140 C135 2.8(14)
C140 C135 C136 C137 2.0(13)
C141 C142 C143 C144 -2(2)
C142 C141 C146 P4 177.4(8)
C142 C141 C146 C145 -7.0(14)
C142 C143 C144 C145 1(2)
C143 C144 C145 C146 -3(2)
C144 C145 C146 P4 -177.9(10)
C144 C145 C146 C141 6.1(17)
C146 P4 O4 C113 129.9(6)
C146 P4 C148 C147 -96.8(6)
C146 P4 C148 C149 76.4(7)
C146 C141 C142 C143 5.5(18)
C147 C148 C149 C150 -0.3(12)
C148 P4 O4 C113 -125.4(6)
C148 P4 C146 C141 2.3(8)
C148 P4 C146 C145 -173.4(7)
C148 C147 C152 C151 -2.6(16)
C148 C149 C150 C151 2.2(14)
C149 C150 C151 C152 -4.1(16)
C150 C151 C152 C147 4.3(18)
C152 C147 C148 P4 173.9(8)
C152 C147 C148 C149 0.5(13)

loop_
_platon_squeeze_void_nr
_platon_squeeze_void_average_x
_platon_squeeze_void_average_y
_platon_squeeze_void_average_z
_platon_squeeze_void_volume
_platon_squeeze_void_count_electrons
_platon_squeeze_void_content
1 -0.011 -0.063 0.126 125 39 ' '
2 0.016 0.063 0.515 241 80 ' '
3 0.011 0.437 0.874 124 39 ' '
4 -0.016 0.563 0.485 241 80 ' '
5 0.472 0.792 0.258 7 0 ' '
6 0.528 0.292 0.742 7 0 ' '
